data_4132371
loop_
_publ_author_name
'Fielden, Stephen D. P.'
'Leigh, David A.'
'McTernan, Charlie T.'
'P\'erez-Saavedra, Borja'
'Vitorica-Yrezabal, I\~nigo J'

_publ_section_title
;
 Spontaneous Assembly of Rotaxanes from a Primary Amine, Crown Ether and
 Electrophile.
;
_journal_issue 19
_journal_name_full 'Journal of the American Chemical Society'
_journal_page_first 6049
_journal_page_last 6052
_journal_paper_doi 10.1021/jacs.8b03394
_journal_volume 140
_journal_year 2018
_chemical_formula_moiety '2(C39 H45 Cl3 N O2), 2(Cl), 2(C16 H32 O8), 4(H2 O)'
_chemical_formula_sum 'C110 H162 Cl8 N2 O24'
_chemical_formula_weight 2180.01
_space_group_crystal_system monoclinic
_space_group_IT_number 14
_space_group_name_Hall '-P 2yn'
_space_group_name_H-M_alt 'P 1 21/n 1'
_atom_sites_solution_hydrogens mixed
_atom_sites_solution_primary dual
_audit_creation_date 2018-03-19
_audit_creation_method
;
Olex2 1.2
(compiled 2017.08.10 svn.r3458 for OlexSys, GUI svn.r5381)
;
_cell_angle_alpha 90.0
_cell_angle_beta 95.6287(6)
_cell_angle_gamma 90.0
_cell_formula_units_Z 4
_cell_length_a 18.85077(14)
_cell_length_b 15.97613(10)
_cell_length_c 38.4073(3)
_cell_measurement_reflns_used 24977
_cell_measurement_temperature 100
_cell_measurement_theta_max 31.0531812954
_cell_measurement_theta_min 1.03700441075
_cell_volume 11511.06(14)
_computing_cell_refinement 'DIALS 2theta refinement, DIALS 1.8.4-g04a6c08a-release'
_computing_data_reduction
;
aimless (Evans, P. R. and Murshudov, G. N., 2013)
ccp4 (Winn, M. D. et al., 2011)
DIALS 1.8.4-g04a6c08a-release (Winter, G. et al., 2018)
pointless (Evans, P., 2006)
XIA2 0.5.487-ge624e5ac-dials-1.8 (Winter, G., 2010)
;
_computing_molecular_graphics 'Olex2 (Dolomanov et al., 2009)'
_computing_publication_material 'Olex2 (Dolomanov et al., 2009)'
_computing_structure_refinement 'ShelXL (Sheldrick, 2015)'
_computing_structure_solution 'ShelXT (Sheldrick, 2015)'
_diffrn_ambient_temperature 100.0
_diffrn_detector 'CCD area detector'
_diffrn_detector_area_resol_mean 0.0350
_diffrn_detector_type 'Rigaku Saturn724+'
_diffrn_measured_fraction_theta_full 0.973
_diffrn_measured_fraction_theta_max 0.971
_diffrn_measurement_device 'CrystalLogic Kappa (4 circle)'
_diffrn_measurement_device_type DLS_I19
_diffrn_measurement_method 'omega rotation'
_diffrn_radiation_collimation '0.3 x 1.5 Double Pinhole'
_diffrn_radiation_monochromator 'Synchrotron '
_diffrn_radiation_probe x-ray
_diffrn_radiation_wavelength 0.6889
_diffrn_reflns_av_R_equivalents 0.0655
_diffrn_reflns_av_unetI/netI 0.0647
_diffrn_reflns_Laue_measured_fraction_full 0.973
_diffrn_reflns_Laue_measured_fraction_max 0.971
_diffrn_reflns_limit_h_max 22
_diffrn_reflns_limit_h_min -22
_diffrn_reflns_limit_k_max 18
_diffrn_reflns_limit_k_min -19
_diffrn_reflns_limit_l_max 46
_diffrn_reflns_limit_l_min -46
_diffrn_reflns_number 79585
_diffrn_reflns_point_group_measured_fraction_full 0.973
_diffrn_reflns_point_group_measured_fraction_max 0.971
_diffrn_reflns_theta_full 24.415
_diffrn_reflns_theta_max 24.519
_diffrn_reflns_theta_min 1.126
_diffrn_source Synchrotron
_diffrn_source_type 'Undulator, I19, DLS, RAL'
_exptl_absorpt_coefficient_mu 0.245
_exptl_absorpt_correction_T_max 1.0
_exptl_absorpt_correction_T_min 0.987306213249
_exptl_absorpt_correction_type empirical
_exptl_absorpt_process_details
'CCP4 7.0.048: AIMLESS, version 0.5.32 : 29/03/17 Scaling & analysis of unmerged intensities, absorption correction using spherical harmonics'
_exptl_crystal_colour 'clear light colourless'
_exptl_crystal_colour_lustre clear
_exptl_crystal_colour_modifier light
_exptl_crystal_colour_primary colourless
_exptl_crystal_density_diffrn 1.258
_exptl_crystal_description plate
_exptl_crystal_F_000 4656
_exptl_crystal_size_max 0.15
_exptl_crystal_size_mid 0.1
_exptl_crystal_size_min 0.07
_refine_diff_density_max 1.505
_refine_diff_density_min -0.641
_refine_diff_density_rms 0.112
_refine_ls_extinction_method none
_refine_ls_goodness_of_fit_ref 1.334
_refine_ls_hydrogen_treatment mixed
_refine_ls_matrix_type full
_refine_ls_number_parameters 1631
_refine_ls_number_reflns 20484
_refine_ls_number_restraints 1107
_refine_ls_restrained_S_all 1.361
_refine_ls_R_factor_all 0.1369
_refine_ls_R_factor_gt 0.1111
_refine_ls_shift/su_max 0.002
_refine_ls_shift/su_mean 0.000
_refine_ls_structure_factor_coef Fsqd
_refine_ls_weighting_details 'w=1/[\s^2^(Fo^2^)+(0.2000P)^2^] where P=(Fo^2^+2Fc^2^)/3'
_refine_ls_weighting_scheme calc
_refine_ls_wR_factor_gt 0.3306
_refine_ls_wR_factor_ref 0.3547
_reflns_Friedel_coverage 0.000
_reflns_number_gt 14057
_reflns_number_total 20484
_reflns_threshold_expression 'I > 2\s(I)'
_cod_data_source_file ja8b03394_si_003.cif
_cod_data_source_block shelxt_a
_cod_original_cell_volume 11511.07(10)
_cod_database_code 4132371
_shelxl_version_number 2014/6
_shelx_space_group_comment
;
The symmetry employed for this shelxl refinement is uniquely defined
by the following loop, which should always be used as a source of
symmetry information in preference to the above space-group names.
They are only intended as comments.
;
_shelx_estimated_absorpt_t_max 0.983
_shelx_estimated_absorpt_t_min 0.964
_olex2_refinement_description
;
1. Fixed Uiso
 At 1.2 times of:
  All C(H) groups, All C(H,H) groups, All C(H,H,H,H) groups, All N(H,H) groups
 At 1.5 times of:
  All C(H,H,H) groups, All O(H,H) groups
2. Restrained distances
 O3-H3A = O3-H3B
 0.85 with sigma of 0.02
 C140-C139
 1.54 with sigma of 0.02
 C55-C41
 2.4 with sigma of 0.02
 C80-C94
 2.4 with sigma of 0.02
 C81-C80 = C41-C42
 1.5 with sigma of 0.002
 C43-C42 = C42-C55 = C42-C49
 1.45 with sigma of 0.002
 C82-C81 = C81-C88 = C81-C94
 1.45 with sigma of 0.002
 O4-H4A = O4-H4B
 0.87 with sigma of 0.02
 C80-C79
 1.54 with sigma of 0.02
 C41-C40 = C80-C79
 1.54 with sigma of 0.002
 H3A-H3B
 1.34 with sigma of 0.04
 H4A-H4B
 1.38 with sigma of 0.04
 O16-C109 \\sim O16-C119 \\sim O26-C120 \\sim O17-C110 \\sim O17-C111 \\sim
O26-C121 \\sim O10-C112 ~
 O10-C122
 with sigma of 0.002
 C111-C112 \\sim C122-C121 \\sim C119-C120 \\sim C110-C109
 with sigma of 0.002
 O28-C61 \\sim O7-C61
 with sigma of 0.02
 O8-C61 \\sim O27-C61
 with sigma of 0.02
 C73-C71 \\sim C71-C101 \\sim C72-C71 \\sim C100-C71 \\sim C74-C71 \\sim
C71-C102
 with sigma of 0.002
 O22-C143 \\sim O29-C135 \\sim O23-C136 \\sim O23-C144 \\sim O23-C137
 with sigma of 0.02
 C136-C135 \\sim C144-C143 \\sim C140-C139 \\sim C141-C142
 with sigma of 0.02
 C89-C81 \\sim C81-C93
 with sigma of 0.02
 O28-C79 \\sim O28-C40
 with sigma of 0.02
 C41-C79 \\sim C80-C40
 with sigma of 0.02
3. Uiso/Uaniso restraints and constraints
C121 \\sim C111: within 2A with sigma of 0.002 and sigma for terminal atoms of
0.004
C90 \\sim C91 \\sim C92 \\sim C93 \\sim C88 \\sim C89 \\sim C49 \\sim C50 \\sim
C51 \\sim C52 \\sim C53 \\sim C54: within 2A with sigma of 0.04 and sigma for
terminal atoms of 0.08
O28 \\sim O7 \\sim O27 \\sim O8: within 2A with sigma of 0.002 and sigma for
terminal atoms of 0.004
C102 \\sim C74 \\sim C100 \\sim C72 \\sim C101 \\sim C73: within 2A with sigma
of 0.002 and sigma for terminal atoms of 0.004
C43 \\sim C94: within 2A with sigma of 0.002 and sigma for terminal atoms of
0.004
C81 \\sim C42: within 2A with sigma of 0.04 and sigma for terminal atoms of 0.08
Uanis(O27) \\sim Ueq, Uanis(O8) \\sim Ueq, Uanis(O28) \\sim Ueq, Uanis(O7)
\\sim Ueq: with sigma of 0.1 and sigma for terminal atoms of 0.2
4. Rigid body (RIGU) restrains
 O12, O10, C113, C112, C122, C114, C111, C121, O11, O17, O26, C115, C123, C110,
  C120, C116, C124, C109, C119, O16, C117, C108, C118, C107, O13, O15, C103,
 C106, C104, C105, O14
 with sigma for 1-2 distances of 0.002 and sigma for 1-3 distances of 0.002
 Cl8, C44, C43, C47, C45, C48, C46, C94, C95, C96, C97, C98, C99, Cl10
 with sigma for 1-2 distances of 0.004 and sigma for 1-3 distances of 0.004
 C90, C91, C92, C93, C89, C49, C50, C51, C52, C53, C54, Cl7, Cl11, C88
 with sigma for 1-2 distances of 0.0002 and sigma for 1-3 distances of 0.0002
 C134, O21, C132, C133, C131, O22, O20, C143, C130, C144, C129, O23, O19, C137,
  C128, C127, C138, O18, O24, C126, C139, C125, C140, O25
 with sigma for 1-2 distances of 0.002 and sigma for 1-3 distances of 0.002
 C136, O21, C132, C133, C131, C134, O22, O29, O20, C143, C135, C130, C144,
 C129, O23, O19, C137, C128, C138, C127, O18, O24, C126, C139, C141, C125, C140,
  C142, O25
 with sigma for 1-2 distances of 0.002 and sigma for 1-3 distances of 0.002
 O28, O27, C61, C40, O7, O8, C79
 with sigma for 1-2 distances of 0.002 and sigma for 1-3 distances of 0.002
 C82, C81, C42, C55, C83, C87, C85, C86, C58, C59, C57, C84, C56, C41, C80,
 C79, C40, O28, O7, C61, C62, C63
 with sigma for 1-2 distances of 0.002 and sigma for 1-3 distances of 0.002
5. Others
 Sof(Cl11)=Sof(O28)=Sof(O27)=Sof(C88)=Sof(C89)=Sof(H89)=Sof(C90)=Sof(H90)=
 Sof(C91)=Sof(C92)=Sof(H92)=Sof(C93)=Sof(H93)=Sof(C80)=Sof(H80A)=Sof(H80B)=
 Sof(C79)=Sof(H79A)=Sof(H79B)=Sof(C81)=Sof(C94)=Sof(C99)=Sof(H99)=Sof(C98)=
 Sof(H98)=Sof(C97)=Sof(C96)=Sof(H96)=Sof(C95)=Sof(H95)=Sof(Cl10)=Sof(C82)=
 Sof(C83)=Sof(H83)=Sof(C84)=Sof(H84)=Sof(C85)=Sof(C86)=Sof(H86)=Sof(C87)=
 Sof(H87)=Sof(Cl9)=1-FVAR(1)
 Sof(Cl8)=Sof(Cl6)=Sof(C55)=Sof(C42)=Sof(C56)=Sof(H56)=Sof(C60)=Sof(H60)=
 Sof(C43)=Sof(C48)=Sof(H48)=Sof(C47)=Sof(H47)=Sof(C46)=Sof(C45)=Sof(H45)=
 Sof(C44)=Sof(H44)=Sof(C57)=Sof(H57)=Sof(C40)=Sof(H40A)=Sof(H40B)=Sof(C58)=
 Sof(C59)=Sof(H59)=Sof(C41)=Sof(H41A)=Sof(H41B)=Sof(C49)=Sof(C50)=Sof(H50)=
 Sof(C51)=Sof(H51)=Sof(C52)=Sof(C53)=Sof(H53)=Sof(C54)=Sof(H54)=Sof(Cl7)=
 Sof(O7)=Sof(O8)=FVAR(1)
 Sof(C102)=Sof(H10A)=Sof(H10B)=Sof(H10C)=Sof(C101)=Sof(H10D)=Sof(H10E)=
 Sof(H10F)=Sof(C100)=Sof(H10G)=Sof(H10H)=Sof(H10I)=1-FVAR(2)
 Sof(C72)=Sof(H72A)=Sof(H72B)=Sof(H72C)=Sof(C73)=Sof(H73A)=Sof(H73B)=Sof(H73C)=
 Sof(C74)=Sof(H74A)=Sof(H74B)=Sof(H74C)=FVAR(2)
 Sof(C124)=Sof(H12A)=Sof(H12B)=Sof(C123)=Sof(H12C)=Sof(H12D)=1-FVAR(3)
 Sof(C116)=Sof(H11M)=Sof(H11N)=Sof(C115)=Sof(H11Q)=Sof(H11R)=FVAR(3)
 Sof(C122)=Sof(H12E)=Sof(H12F)=Sof(C121)=Sof(H12G)=Sof(H12H)=Sof(O26)=
 Sof(C120)=Sof(H12I)=Sof(H12J)=Sof(C119)=Sof(H11S)=Sof(H11T)=1-FVAR(4)
 Sof(O17)=Sof(C109)=Sof(H10N)=Sof(H10O)=Sof(C110)=Sof(H11I)=Sof(H11J)=
 Sof(C112)=Sof(H11K)=Sof(H11L)=Sof(C111)=Sof(H11O)=Sof(H11P)=FVAR(4)
 Sof(C142)=Sof(H14G)=Sof(H14H)=Sof(C141)=Sof(H14I)=Sof(H14J)=1-FVAR(5)
 Sof(C139)=Sof(H13Q)=Sof(H13R)=Sof(C140)=Sof(H14E)=Sof(H14F)=FVAR(5)
 Sof(C136)=Sof(H13S)=Sof(H13T)=1-FVAR(6)
 Sof(C144)=Sof(H14C)=Sof(H14D)=FVAR(6)
 Sof(H13I)=Sof(H13J)=Sof(C135)=Sof(H13U)=Sof(H13V)=Sof(O29)=1-FVAR(7)
 Sof(O22)=Sof(C143)=Sof(H14A)=Sof(H14B)=Sof(H13G)=Sof(H13H)=FVAR(7)
6.a Free rotating group:
 O2(H2E,H2F), O1(H1E,H1F)
6.b Secondary CH2 refined with riding coordinates:
 N1(H1A,H1B), N2(H2A,H2B), C24(H24A,H24B), C23(H23A,H23B), C1(H1C,H1D),
 C25(H25A,H25B), C2(H2C,H2D), C63(H63A,H63B), C64(H64A,H64B), C62(H62A,H62B),
 C114(H11A,H11B), C132(H13A,H13B), C113(H11C,H11D), C126(H12K,H12L), C117(H11E,
 H11F), C108(H10J,H10K), C130(H13C,H13D), C106(H10L,H10M), C118(H11G,H11H),
 C125(H12M,H12N), C109(H10N,H10O), C129(H12O,H12P), C138(H13E,H13F), C143(H14A,
 H14B), C134(H13G,H13H), C134(H13I,H13J), C133(H13K,H13L), C105(H10P,H10Q),
 C128(H12Q,H12R), C137(H13M,H13N), C131(H13O,H13P), C104(H10R,H10S), C40(H40A,
 H40B), C107(H10T,H10U), C127(H12S,H12T), C110(H11I,H11J), C112(H11K,H11L),
 C80(H80A,H80B), C103(H10V,H10W), C144(H14C,H14D), C116(H11M,H11N), C139(H13Q,
 H13R), C140(H14E,H14F), C111(H11O,H11P), C115(H11Q,H11R), C79(H79A,H79B),
 C41(H41A,H41B), C124(H12A,H12B), C123(H12C,H12D), C122(H12E,H12F), C121(H12G,
 H12H), C120(H12I,H12J), C119(H11S,H11T), C142(H14G,H14H), C141(H14I,H14J),
 C136(H13S,H13T), C135(H13U,H13V)
6.c Me refined with riding coordinates:
 C38(H38A,H38B,H38C), C37(H37A,H37B,H37C), C39(H39A,H39B,H39C), C35(H35A,H35B,
 H35C), C34(H34A,H34B,H34C), C33(H33A,H33B,H33C), C78(H78A,H78B,H78C), C76(H76A,
 H76B,H76C), C77(H77A,H77B,H77C), C72(H72A,H72B,H72C), C73(H73A,H73B,H73C),
 C74(H74A,H74B,H74C), C102(H10A,H10B,H10C), C101(H10D,H10E,H10F), C100(H10G,
 H10H,H10I)
6.d Aromatic/amide H refined with riding coordinates:
 C27(H27), C70(H70), C20(H20), C21(H21), C15(H15), C31(H31), C29(H29),
 C17(H17), C5(H5), C14(H14), C66(H66), C18(H18), C9(H9), C89(H89), C90(H90),
 C92(H92), C93(H93), C6(H6), C8(H8), C11(H11), C68(H68), C12(H12), C56(H56),
 C60(H60), C48(H48), C47(H47), C45(H45), C44(H44), C57(H57), C59(H59), C99(H99),
  C98(H98), C96(H96), C95(H95), C83(H83), C84(H84), C86(H86), C87(H87),
 C50(H50), C51(H51), C53(H53), C54(H54)
6.e Fitted hexagon refined as free rotating group:
 C88(C89,C90,C91,C92,C93), C43(C48,C47,C46,C45,C44), C94(C99,C98,C97,C96,C95),
 C82(C83,C84,C85,C86,C87), C49(C50,C51,C52,C53,C54)
;
_olex2_submission_special_instructions 'No special instructions were received'

loop_
_space_group_symop_operation_xyz
'x, y, z'
'-x+1/2, y+1/2, -z+1/2'
'-x, -y, -z'
'x-1/2, -y-1/2, z-1/2'

loop_
_symmetry_equiv_pos_as_xyz
-x+1/2,y+1/2,-z+1/2

loop_
_atom_site_label
_atom_site_type_symbol
_atom_site_fract_x
_atom_site_fract_y
_atom_site_fract_z
_atom_site_U_iso_or_equiv
_atom_site_adp_type
_atom_site_occupancy
_atom_site_site_symmetry_order
_atom_site_calc_flag
_atom_site_refinement_flags_posn
_atom_site_refinement_flags_adp
_atom_site_refinement_flags_occupancy
_atom_site_disorder_assembly
_atom_site_disorder_group
Cl11 Cl 0.3971(4) 0.3605(4) 0.5174(2) 0.0380(12) Uani 0.515(5) 1 d . U P A 2
Cl2 Cl 0.59839(6) 0.82113(8) 0.71153(3) 0.0522(3) Uani 1 1 d . . . . .
Cl3 Cl 0.59009(6) 0.21813(9) 0.97380(3) 0.0570(4) Uani 1 1 d . . . . .
Cl5 Cl 1.09331(7) 0.11263(10) 0.91213(4) 0.0637(4) Uani 1 1 d . . . . .
Cl4 Cl 0.97443(9) 0.67526(8) 0.97018(4) 0.0720(5) Uani 1 1 d . . . . .
Cl1 Cl 0.40911(8) 0.75353(10) 0.78751(4) 0.0721(4) Uani 1 1 d . . . . .
O5 O 0.73655(13) 0.33703(16) 0.81864(6) 0.0274(6) Uani 1 1 d . . . . .
O6 O 0.70901(15) 0.20831(17) 0.79731(7) 0.0379(7) Uani 1 1 d . . . . .
Cl8 Cl 0.02072(16) -0.0985(2) 0.54283(11) 0.0636(10) Uani 0.485(5) 1 d . U P A 1
Cl6 Cl -0.0899(2) 0.4777(3) 0.59141(13) 0.0761(12) Uani 0.485(5) 1 d . . P A 1
N1 N 0.67228(17) 0.3061(2) 0.69531(8) 0.0292(7) Uani 1 1 d . . . . .
H1A H 0.7193 0.3000 0.6923 0.035 Uiso 1 1 calc R . . . .
H1B H 0.6617 0.3616 0.6938 0.035 Uiso 1 1 calc R . . . .
N2 N 0.32703(17) 0.2728(2) 0.80527(8) 0.0304(7) Uani 1 1 d . . . . .
H2A H 0.3371 0.2172 0.8070 0.036 Uiso 1 1 calc R . . . .
H2B H 0.2804 0.2797 0.8089 0.036 Uiso 1 1 calc R . . . .
O28 O 0.2651(7) 0.2404(6) 0.6812(2) 0.0493(13) Uani 0.515(5) 1 d D U P A 2
O21 O 0.3830(2) 0.1040(2) 0.79505(10) 0.0651(9) Uani 1 1 d . U . . .
O27 O 0.2987(7) 0.3540(6) 0.6954(2) 0.0506(16) Uani 0.515(5) 1 d D U P A 2
O10 O 0.81963(18) 0.3063(2) 0.69014(10) 0.0616(9) Uani 1 1 d D U . . .
O23 O 0.18160(18) 0.2660(2) 0.81398(10) 0.0614(9) Uani 1 1 d D U . . .
C22 C 0.71527(19) 0.2830(2) 0.79316(9) 0.0289(8) Uani 1 1 d . . . . .
C26 C 0.6579(2) 0.2763(2) 0.63213(9) 0.0314(9) Uani 1 1 d . . . . .
O12 O 0.6414(2) 0.0568(2) 0.69103(11) 0.0693(10) Uani 1 1 d . U . . .
C24 C 0.6599(2) 0.2758(2) 0.73059(9) 0.0282(8) Uani 1 1 d . . . . .
H24A H 0.6743 0.2164 0.7331 0.034 Uiso 1 1 calc R . . . .
H24B H 0.6085 0.2797 0.7337 0.034 Uiso 1 1 calc R . . . .
C23 C 0.7029(2) 0.3283(2) 0.75861(9) 0.0290(8) Uani 1 1 d . . . . .
H23A H 0.7495 0.3427 0.7504 0.035 Uiso 1 1 calc R . . . .
H23B H 0.6771 0.3811 0.7620 0.035 Uiso 1 1 calc R . . . .
C1 C 0.7646(2) 0.3012(3) 0.85191(9) 0.0307(8) Uani 1 1 d . . . . .
H1C H 0.7955 0.2524 0.8484 0.037 Uiso 1 1 calc R . . . .
H1D H 0.7255 0.2833 0.8657 0.037 Uiso 1 1 calc R . . . .
C27 C 0.6344(2) 0.3448(2) 0.61147(10) 0.0290(8) Uani 1 1 d . . . . .
H27 H 0.5987 0.3807 0.6189 0.035 Uiso 1 1 calc R . . . .
C70 C 0.3629(2) 0.2378(3) 0.88890(10) 0.0316(9) Uani 1 1 d . . . . .
H70 H 0.3953 0.1978 0.8813 0.038 Uiso 1 1 calc R . . . .
C65 C 0.3440(2) 0.3070(3) 0.86825(10) 0.0334(9) Uani 1 1 d . . . . .
O25 O 0.3619(2) 0.5137(3) 0.80241(12) 0.0789(12) Uani 1 1 d . U . . .
C20 C 0.7166(2) 0.2025(3) 0.94747(10) 0.0353(9) Uani 1 1 d . . . . .
H20 H 0.7104 0.1439 0.9500 0.042 Uiso 1 1 calc R . . . .
C16 C 0.7853(2) 0.3193(2) 0.92872(9) 0.0301(8) Uani 1 1 d . . . . .
C25 C 0.6285(2) 0.2603(2) 0.66659(9) 0.0312(9) Uani 1 1 d . . . . .
H25A H 0.5784 0.2795 0.6654 0.037 Uiso 1 1 calc R . . . .
H25B H 0.6294 0.1995 0.6716 0.037 Uiso 1 1 calc R . . . .
O24 O 0.2208(2) 0.4344(3) 0.80059(12) 0.0766(11) Uani 1 1 d . U . . .
C3 C 0.8436(2) 0.3544(2) 0.90761(9) 0.0288(8) Uani 1 1 d . . . . .
O20 O 0.5149(2) 0.1701(3) 0.82526(12) 0.0772(11) Uani 1 1 d . U . . .
O15 O 0.4875(2) 0.4097(3) 0.66656(12) 0.0786(11) Uani 1 1 d . U . . .
C28 C 0.6631(2) 0.3608(2) 0.57992(10) 0.0340(9) Uani 1 1 d . . . . .
C2 C 0.8074(2) 0.3723(2) 0.87016(9) 0.0308(8) Uani 1 1 d . . . . .
H2C H 0.7753 0.4209 0.8715 0.037 Uiso 1 1 calc R . . . .
H2D H 0.8450 0.3888 0.8552 0.037 Uiso 1 1 calc R . . . .
O16 O 0.6189(2) 0.4725(2) 0.69888(12) 0.0782(11) Uani 1 1 d D U . . .
C10 C 0.8743(2) 0.4376(2) 0.92339(10) 0.0323(9) Uani 1 1 d . . . . .
C21 C 0.7748(2) 0.2333(2) 0.93249(10) 0.0334(9) Uani 1 1 d . . . . .
H21 H 0.8084 0.1953 0.9246 0.040 Uiso 1 1 calc R . . . .
C4 C 0.9063(2) 0.2929(3) 0.90759(10) 0.0314(9) Uani 1 1 d . . . . .
C63 C 0.3377(2) 0.3016(3) 0.76917(10) 0.0355(9) Uani 1 1 d . U . . .
H63A H 0.3887 0.2969 0.7653 0.043 Uiso 1 1 calc R . . . .
H63B H 0.3237 0.3612 0.7665 0.043 Uiso 1 1 calc R . . . .
O2 O 0.4954(3) 0.6728(2) 0.72696(14) 0.0830(14) Uani 1 1 d . . . . .
H2E H 0.5193 0.7099 0.7173 0.124 Uiso 1 1 d G . . . .
H2F H 0.4908 0.6922 0.7472 0.124 Uiso 1 1 d G . . . .
C15 C 0.8878(2) 0.4484(3) 0.95967(10) 0.0356(9) Uani 1 1 d . . . . .
H15 H 0.8756 0.4046 0.9747 0.043 Uiso 1 1 calc R . . . .
C64 C 0.3726(2) 0.3188(3) 0.83339(10) 0.0340(9) Uani 1 1 d . . . . .
H64A H 0.3733 0.3792 0.8276 0.041 Uiso 1 1 calc R . . . .
H64B H 0.4221 0.2976 0.8346 0.041 Uiso 1 1 calc R . . . .
C31 C 0.7101(2) 0.2237(3) 0.62170(10) 0.0369(10) Uani 1 1 d . . . . .
H31 H 0.7254 0.1774 0.6360 0.044 Uiso 1 1 calc R . . . .
C19 C 0.6676(2) 0.2574(3) 0.95869(10) 0.0381(10) Uani 1 1 d . . . . .
O19 O 0.5788(2) 0.3147(3) 0.84855(11) 0.0760(11) Uani 1 1 d . U . . .
C30 C 0.7406(2) 0.2375(3) 0.59043(11) 0.0411(10) Uani 1 1 d . . . . .
O1 O 0.5002(2) 0.9059(2) 0.76563(16) 0.0875(15) Uani 1 1 d . . . . .
H1E H 0.4720 0.8711 0.7738 0.131 Uiso 1 1 d G . . . .
H1F H 0.5145 0.8813 0.7480 0.131 Uiso 1 1 d G . . . .
C29 C 0.7160(2) 0.3066(3) 0.57048(10) 0.0378(10) Uani 1 1 d . . . . .
H29 H 0.7365 0.3174 0.5493 0.045 Uiso 1 1 calc R . . . .
C17 C 0.7355(2) 0.3730(3) 0.94124(10) 0.0341(9) Uani 1 1 d . . . . .
H17 H 0.7417 0.4318 0.9393 0.041 Uiso 1 1 calc R . . . .
C36 C 0.6391(2) 0.4351(3) 0.55627(10) 0.0387(10) Uani 1 1 d . . . . .
O14 O 0.4304(2) 0.2619(3) 0.64195(12) 0.0822(12) Uani 1 1 d . U . . .
O18 O 0.5046(2) 0.4592(3) 0.82060(13) 0.0802(12) Uani 1 1 d . U . . .
O11 O 0.7819(2) 0.1350(3) 0.69757(13) 0.0832(13) Uani 1 1 d . U . . .
C5 C 0.9399(2) 0.2627(3) 0.93901(11) 0.0371(9) Uani 1 1 d . . . . .
H5 H 0.9228 0.2805 0.9602 0.045 Uiso 1 1 calc R . . . .
C62 C 0.2934(2) 0.2495(3) 0.74241(10) 0.0368(9) Uani 1 1 d . U . . .
H62A H 0.3153 0.1934 0.7413 0.044 Uiso 1 1 calc R . . . .
H62B H 0.2452 0.2421 0.7501 0.044 Uiso 1 1 calc R . . . .
C69 C 0.3345(2) 0.2271(3) 0.92072(11) 0.0438(11) Uani 1 1 d . . . . .
C14 C 0.9178(2) 0.5196(3) 0.97409(11) 0.0421(10) Uani 1 1 d . . . . .
H14 H 0.9263 0.5252 0.9988 0.050 Uiso 1 1 calc R . . . .
O4 O 0.5221(2) 0.3191(3) 0.77501(12) 0.0826(13) Uani 1 1 d D . . . .
H4A H 0.509(4) 0.340(5) 0.7950(12) 0.124 Uiso 1 1 d DR . . . .
H4B H 0.566(2) 0.342(5) 0.7772(19) 0.124 Uiso 1 1 d DR . . . .
C66 C 0.2961(2) 0.3661(3) 0.87912(11) 0.0431(10) Uani 1 1 d . . . . .
H66 H 0.2833 0.4129 0.8646 0.052 Uiso 1 1 calc R . . . .
C18 C 0.6773(2) 0.3426(3) 0.95641(11) 0.0419(10) Uani 1 1 d . . . . .
H18 H 0.6442 0.3801 0.9652 0.050 Uiso 1 1 calc R . . . .
C7 C 1.0216(2) 0.1821(3) 0.91024(12) 0.0424(10) Uani 1 1 d . . . . .
C9 C 0.9337(2) 0.2661(3) 0.87694(11) 0.0414(10) Uani 1 1 d . . . . .
H9 H 0.9137 0.2868 0.8549 0.050 Uiso 1 1 calc R . . . .
C88 C 0.2083(3) 0.2922(4) 0.57597(18) 0.0298(15) Uani 0.515(5) 1 d D U P A 2
C89 C 0.2435(3) 0.2296(3) 0.55933(19) 0.0331(16) Uani 0.515(5) 1 d DG U P A 2
H89 H 0.2286 0.1730 0.5609 0.040 Uiso 0.515(5) 1 calc R . P A 2
C90 C 0.3003(4) 0.2497(4) 0.5404(2) 0.0353(18) Uani 0.515(5) 1 d G U P A 2
H90 H 0.3243 0.2069 0.5290 0.042 Uiso 0.515(5) 1 calc R . P A 2
C91 C 0.3220(4) 0.3326(4) 0.5381(2) 0.0311(17) Uani 0.515(5) 1 d G U P A 2
C92 C 0.2869(4) 0.3952(4) 0.5548(2) 0.0378(18) Uani 0.515(5) 1 d G U P A 2
H92 H 0.3017 0.4518 0.5532 0.045 Uiso 0.515(5) 1 calc R . P A 2
C93 C 0.2300(4) 0.3751(3) 0.5737(2) 0.0382(18) Uani 0.515(5) 1 d DG U P A 2
H93 H 0.2060 0.4179 0.5851 0.046 Uiso 0.515(5) 1 calc R . P A 2
C6 C 0.9971(2) 0.2080(3) 0.94076(11) 0.0399(10) Uani 1 1 d . . . . .
H6 H 1.0188 0.1889 0.9627 0.048 Uiso 1 1 calc R . . . .
C61 C 0.2866(2) 0.2874(4) 0.70658(11) 0.0480(10) Uani 1 1 d D U . . .
C8 C 0.9901(2) 0.2094(3) 0.87832(12) 0.0493(12) Uani 1 1 d . . . . .
H8 H 1.0068 0.1895 0.8573 0.059 Uiso 1 1 calc R . . . .
C11 C 0.8914(3) 0.5039(3) 0.90256(12) 0.0459(11) Uani 1 1 d . . . . .
H11 H 0.8822 0.4993 0.8779 0.055 Uiso 1 1 calc R . . . .
O22 O 0.2552(10) 0.1072(10) 0.8152(8) 0.074(4) Uani 0.45(4) 1 d D U P B 1
C13 C 0.9358(2) 0.5835(3) 0.95242(13) 0.0494(12) Uani 1 1 d . . . . .
C67 C 0.2671(3) 0.3579(3) 0.91044(12) 0.0544(13) Uani 1 1 d . . . . .
O17 O 0.7331(6) 0.4677(7) 0.6739(4) 0.063(3) Uani 0.390(9) 1 d D U P C 1
C32 C 0.7992(3) 0.1820(3) 0.57867(11) 0.0478(12) Uani 1 1 d . . . . .
C68 C 0.2855(3) 0.2857(4) 0.93047(11) 0.0546(13) Uani 1 1 d . . . . .
H68 H 0.2637 0.2768 0.9514 0.066 Uiso 1 1 calc R . . . .
O13 O 0.5048(2) 0.1151(3) 0.66556(16) 0.0998(16) Uani 1 1 d . U . . .
C12 C 0.9216(3) 0.5769(3) 0.91672(14) 0.0587(14) Uani 1 1 d . . . . .
H12 H 0.9324 0.6219 0.9019 0.070 Uiso 1 1 calc R . . . .
C71 C 0.3543(2) 0.1522(3) 0.94449(11) 0.0583(14) Uani 1 1 d D . . . .
O3 O 0.4566(4) 0.2439(4) 0.71644(13) 0.116(2) Uani 1 1 d D . . . .
H3A H 0.500(2) 0.229(7) 0.717(3) 0.174 Uiso 1 1 d DR . . . .
H3B H 0.447(5) 0.271(6) 0.6972(16) 0.174 Uiso 1 1 d DR . . . .
C38 C 0.6092(3) 0.4026(3) 0.52006(12) 0.0555(13) Uani 1 1 d . . . . .
H38A H 0.5688 0.3652 0.5227 0.083 Uiso 1 1 calc R . . . .
H38B H 0.5932 0.4500 0.5051 0.083 Uiso 1 1 calc R . . . .
H38C H 0.6465 0.3719 0.5094 0.083 Uiso 1 1 calc R . . . .
C114 C 0.8365(3) 0.1747(4) 0.71888(15) 0.0589(12) Uani 1 1 d . U . . .
H11A H 0.8737 0.1332 0.7267 0.071 Uiso 1 1 calc R . . . .
H11B H 0.8169 0.1976 0.7399 0.071 Uiso 1 1 calc R . . . .
C37 C 0.5781(3) 0.4858(4) 0.57058(15) 0.0659(15) Uani 1 1 d . . . . .
H37A H 0.5376 0.4487 0.5732 0.099 Uiso 1 1 calc R . . . .
H37B H 0.5951 0.5098 0.5934 0.099 Uiso 1 1 calc R . . . .
H37C H 0.5632 0.5309 0.5542 0.099 Uiso 1 1 calc R . . . .
C39 C 0.7016(3) 0.4930(3) 0.55227(15) 0.0649(15) Uani 1 1 d . . . . .
H39A H 0.6858 0.5402 0.5372 0.097 Uiso 1 1 calc R . . . .
H39B H 0.7204 0.5141 0.5753 0.097 Uiso 1 1 calc R . . . .
H39C H 0.7391 0.4622 0.5418 0.097 Uiso 1 1 calc R . . . .
C132 C 0.4493(3) 0.0956(4) 0.78036(15) 0.0666(13) Uani 1 1 d . U . . .
H13A H 0.4541 0.1425 0.7639 0.080 Uiso 1 1 calc R . . . .
H13B H 0.4483 0.0430 0.7667 0.080 Uiso 1 1 calc R . . . .
C113 C 0.8683(3) 0.2417(4) 0.70045(16) 0.0668(13) Uani 1 1 d . U . . .
H11C H 0.9086 0.2656 0.7157 0.080 Uiso 1 1 calc R . . . .
H11D H 0.8876 0.2185 0.6794 0.080 Uiso 1 1 calc R . . . .
C75 C 0.2145(3) 0.4224(5) 0.92309(15) 0.0758(19) Uani 1 1 d . . . . .
C126 C 0.4838(3) 0.5348(4) 0.80152(18) 0.0700(14) Uani 1 1 d . U . . .
H12K H 0.4792 0.5812 0.8183 0.084 Uiso 1 1 calc R . . . .
H12L H 0.5212 0.5502 0.7863 0.084 Uiso 1 1 calc R . . . .
C117 C 0.5826(3) 0.0525(4) 0.71061(18) 0.0742(14) Uani 1 1 d . U . . .
H11E H 0.5799 0.1043 0.7246 0.089 Uiso 1 1 calc R . . . .
H11F H 0.5884 0.0046 0.7270 0.089 Uiso 1 1 calc R . . . .
C108 C 0.5497(3) 0.4815(4) 0.71300(17) 0.0762(14) Uani 1 1 d . U . . .
H10J H 0.5504 0.5331 0.7273 0.091 Uiso 1 1 calc R . . . .
H10K H 0.5427 0.4335 0.7286 0.091 Uiso 1 1 calc R . . . .
C130 C 0.5729(3) 0.1728(4) 0.85225(17) 0.0702(14) Uani 1 1 d . U . . .
H13C H 0.6186 0.1677 0.8418 0.084 Uiso 1 1 calc R . . . .
H13D H 0.5691 0.1254 0.8686 0.084 Uiso 1 1 calc R . . . .
C106 C 0.4273(3) 0.4055(4) 0.64345(16) 0.0726(14) Uani 1 1 d . U . . .
H10L H 0.4233 0.4568 0.6289 0.087 Uiso 1 1 calc R . . . .
H10M H 0.3846 0.4020 0.6565 0.087 Uiso 1 1 calc R . . . .
C118 C 0.5181(3) 0.0426(4) 0.68803(19) 0.0777(16) Uani 1 1 d . U . . .
H11G H 0.4776 0.0348 0.7023 0.093 Uiso 1 1 calc R . . . .
H11H H 0.5216 -0.0080 0.6734 0.093 Uiso 1 1 calc R . . . .
C125 C 0.4178(3) 0.5239(4) 0.78061(18) 0.0760(15) Uani 1 1 d . U . . .
H12M H 0.4082 0.5733 0.7653 0.091 Uiso 1 1 calc R . . . .
H12N H 0.4205 0.4740 0.7655 0.091 Uiso 1 1 calc R . . . .
C35 C 0.7718(3) 0.1444(4) 0.54213(14) 0.0716(17) Uani 1 1 d . . . . .
H35A H 0.7274 0.1137 0.5441 0.107 Uiso 1 1 calc R . . . .
H35B H 0.7632 0.1898 0.5251 0.107 Uiso 1 1 calc R . . . .
H35C H 0.8078 0.1062 0.5344 0.107 Uiso 1 1 calc R . . . .
C34 C 0.8652(3) 0.2283(5) 0.57738(19) 0.0833(19) Uani 1 1 d . . . . .
H34A H 0.9020 0.1910 0.5697 0.125 Uiso 1 1 calc R . . . .
H34B H 0.8574 0.2749 0.5608 0.125 Uiso 1 1 calc R . . . .
H34C H 0.8809 0.2503 0.6007 0.125 Uiso 1 1 calc R . . . .
C55 C 0.1027(6) 0.2840(7) 0.5960(3) 0.057(3) Uani 0.485(5) 1 d D U P A 1
C33 C 0.8103(4) 0.1021(4) 0.60267(16) 0.0776(18) Uani 1 1 d . . . . .
H33A H 0.7648 0.0724 0.6029 0.116 Uiso 1 1 calc R . . . .
H33B H 0.8454 0.0651 0.5935 0.116 Uiso 1 1 calc R . . . .
H33C H 0.8274 0.1193 0.6265 0.116 Uiso 1 1 calc R . . . .
C42 C 0.1611(3) 0.2255(5) 0.59374(14) 0.049(2) Uani 0.485(5) 1 d D U P A 1
C109 C 0.6249(8) 0.5470(8) 0.6794(5) 0.082(4) Uani 0.390(9) 1 d D U P C 1
H10N H 0.6062 0.5966 0.6910 0.098 Uiso 0.390(9) 1 calc R . P C 1
H10O H 0.6020 0.5423 0.6551 0.098 Uiso 0.390(9) 1 calc R . P C 1
C129 C 0.5711(3) 0.2504(5) 0.87095(19) 0.0800(15) Uani 1 1 d . U . . .
H12O H 0.5251 0.2559 0.8812 0.096 Uiso 1 1 calc R . . . .
H12P H 0.6100 0.2517 0.8902 0.096 Uiso 1 1 calc R . . . .
C138 C 0.1590(3) 0.4027(4) 0.7879(2) 0.091(2) Uani 1 1 d . U . . .
H13E H 0.1625 0.3870 0.7632 0.110 Uiso 1 1 calc R . . . .
H13F H 0.1225 0.4473 0.7880 0.110 Uiso 1 1 calc R . . . .
C56 C 0.0606(8) 0.3273(11) 0.5663(4) 0.072(4) Uani 0.485(5) 1 d . U P A 1
H56 H 0.0762 0.3137 0.5442 0.086 Uiso 0.485(5) 1 calc R . P A 1
C143 C 0.1907(11) 0.1237(13) 0.8263(8) 0.079(4) Uani 0.45(4) 1 d D U P B 1
H14A H 0.1853 0.0840 0.8457 0.095 Uiso 0.45(4) 1 calc R . P B 1
H14B H 0.1549 0.1070 0.8070 0.095 Uiso 0.45(4) 1 calc R . P B 1
C60 C 0.0688(6) 0.3174(9) 0.6282(4) 0.060(3) Uani 0.485(5) 1 d . . P A 1
H60 H 0.0851 0.2952 0.6505 0.072 Uiso 0.485(5) 1 calc R . P A 1
C43 C 0.1199(4) 0.1509(4) 0.58316(17) 0.0391(17) Uani 0.485(5) 1 d D U P A 1
C48 C 0.1075(4) 0.0888(5) 0.60717(14) 0.052(3) Uani 0.485(5) 1 d G U P A 1
H48 H 0.1205 0.0977 0.6314 0.062 Uiso 0.485(5) 1 calc R . P A 1
C47 C 0.0763(4) 0.0136(5) 0.59569(19) 0.054(3) Uani 0.485(5) 1 d G U P A 1
H47 H 0.0679 -0.0289 0.6121 0.065 Uiso 0.485(5) 1 calc R . P A 1
C46 C 0.0574(3) 0.0006(4) 0.5602(2) 0.049(2) Uani 0.485(5) 1 d G U P A 1
C45 C 0.0697(4) 0.0627(4) 0.53620(15) 0.048(3) Uani 0.485(5) 1 d G U P A 1
H45 H 0.0568 0.0538 0.5120 0.057 Uiso 0.485(5) 1 calc R . P A 1
C44 C 0.1010(4) 0.1379(4) 0.54768(16) 0.044(3) Uani 0.485(5) 1 d G U P A 1
H44 H 0.1094 0.1804 0.5313 0.052 Uiso 0.485(5) 1 calc R . P A 1
C134 C 0.2913(4) 0.0386(4) 0.82220(18) 0.0791(15) Uani 1 1 d . U . . .
H13G H 0.2642 -0.0083 0.8105 0.095 Uiso 0.45(4) 1 calc R . P B 1
H13H H 0.2932 0.0288 0.8477 0.095 Uiso 0.45(4) 1 calc R . P B 1
H13I H 0.2588 0.0177 0.8023 0.095 Uiso 0.55(4) 1 calc R . P B 2
H13J H 0.2875 -0.0001 0.8421 0.095 Uiso 0.55(4) 1 calc R . P B 2
C133 C 0.3613(4) 0.0346(4) 0.8127(2) 0.0894(19) Uani 1 1 d . U . . .
H13K H 0.3942 0.0269 0.8342 0.107 Uiso 1 1 calc R . . . .
H13L H 0.3656 -0.0154 0.7979 0.107 Uiso 1 1 calc R . . . .
C105 C 0.4304(3) 0.3334(5) 0.62133(18) 0.0801(15) Uani 1 1 d . U . . .
H10P H 0.3887 0.3328 0.6035 0.096 Uiso 1 1 calc R . . . .
H10Q H 0.4742 0.3352 0.6091 0.096 Uiso 1 1 calc R . . . .
C128 C 0.5794(4) 0.3957(5) 0.8660(2) 0.0897(18) Uani 1 1 d . U . . .
H12Q H 0.6251 0.4033 0.8807 0.108 Uiso 1 1 calc R . . . .
H12R H 0.5404 0.3979 0.8815 0.108 Uiso 1 1 calc R . . . .
C137 C 0.1337(3) 0.3304(4) 0.8058(2) 0.088(2) Uani 1 1 d D U . . .
H13M H 0.1162 0.3501 0.8279 0.106 Uiso 1 1 calc R . . . .
H13N H 0.0923 0.3070 0.7912 0.106 Uiso 1 1 calc R . . . .
C131 C 0.5127(3) 0.0945(5) 0.80616(19) 0.0827(16) Uani 1 1 d . U . . .
H13O H 0.5102 0.0464 0.8222 0.099 Uiso 1 1 calc R . . . .
H13P H 0.5564 0.0887 0.7940 0.099 Uiso 1 1 calc R . . . .
C78 C 0.2435(4) 0.4563(5) 0.95892(16) 0.092(2) Uani 1 1 d . . . . .
H78A H 0.2896 0.4835 0.9571 0.139 Uiso 1 1 calc R . . . .
H78B H 0.2099 0.4970 0.9670 0.139 Uiso 1 1 calc R . . . .
H78C H 0.2497 0.4100 0.9757 0.139 Uiso 1 1 calc R . . . .
C57 C 0.0028(8) 0.3839(11) 0.5638(4) 0.070(3) Uani 0.485(5) 1 d . U P A 1
H57 H -0.0196 0.4037 0.5421 0.084 Uiso 0.485(5) 1 calc R . P A 1
C104 C 0.4309(4) 0.1832(5) 0.6225(2) 0.097(2) Uani 1 1 d . U . . .
H10R H 0.4714 0.1836 0.6079 0.117 Uiso 1 1 calc R . . . .
H10S H 0.3863 0.1787 0.6066 0.117 Uiso 1 1 calc R . . . .
C40 C 0.2379(5) 0.2844(5) 0.65008(19) 0.039(2) Uani 0.485(5) 1 d D U P A 1
H40A H 0.2080 0.3304 0.6580 0.046 Uiso 0.485(5) 1 calc R . P A 1
H40B H 0.2756 0.3071 0.6365 0.046 Uiso 0.485(5) 1 calc R . P A 1
C76 C 0.2085(4) 0.5009(4) 0.89907(18) 0.088(2) Uani 1 1 d . . . . .
H76A H 0.2557 0.5260 0.8983 0.132 Uiso 1 1 calc R . . . .
H76B H 0.1895 0.4845 0.8754 0.132 Uiso 1 1 calc R . . . .
H76C H 0.1764 0.5417 0.9084 0.132 Uiso 1 1 calc R . . . .
C107 C 0.4892(4) 0.4857(5) 0.6858(2) 0.0920(18) Uani 1 1 d . U . . .
H10T H 0.4441 0.4930 0.6967 0.110 Uiso 1 1 calc R . . . .
H10U H 0.4949 0.5338 0.6701 0.110 Uiso 1 1 calc R . . . .
C58 C -0.0189(6) 0.4088(8) 0.5970(4) 0.050(3) Uani 0.485(5) 1 d . U P A 1
C77 C 0.1447(4) 0.3809(5) 0.9255(2) 0.101(3) Uani 1 1 d . . . . .
H77A H 0.1266 0.3594 0.9024 0.151 Uiso 1 1 calc R . . . .
H77B H 0.1507 0.3344 0.9422 0.151 Uiso 1 1 calc R . . . .
H77C H 0.1108 0.4215 0.9335 0.151 Uiso 1 1 calc R . . . .
C127 C 0.5698(4) 0.4645(5) 0.8393(2) 0.103(2) Uani 1 1 d . U . . .
H12S H 0.5745 0.5194 0.8513 0.123 Uiso 1 1 calc R . . . .
H12T H 0.6076 0.4605 0.8232 0.123 Uiso 1 1 calc R . . . .
C110 C 0.7036(8) 0.5467(7) 0.6810(5) 0.071(3) Uani 0.390(9) 1 d D U P C 1
H11I H 0.7187 0.5880 0.6640 0.086 Uiso 0.390(9) 1 calc R . P C 1
H11J H 0.7232 0.5650 0.7047 0.086 Uiso 0.390(9) 1 calc R . P C 1
C59 C 0.0193(7) 0.3742(8) 0.6266(3) 0.052(3) Uani 0.485(5) 1 d . U P A 1
H59 H 0.0074 0.3949 0.6485 0.062 Uiso 0.485(5) 1 calc R . P A 1
C112 C 0.8338(10) 0.3761(6) 0.6691(4) 0.062(3) Uani 0.390(9) 1 d D U P C 1
H11K H 0.8148 0.3620 0.6449 0.075 Uiso 0.390(9) 1 calc R . P C 1
H11L H 0.8862 0.3797 0.6692 0.075 Uiso 0.390(9) 1 calc R . P C 1
C80 C 0.1836(3) 0.2810(5) 0.63510(14) 0.0340(17) Uani 0.515(5) 1 d D U P A 2
H80A H 0.1484 0.2611 0.6508 0.041 Uiso 0.515(5) 1 calc R . P A 2
H80B H 0.1911 0.3415 0.6397 0.041 Uiso 0.515(5) 1 calc R . P A 2
C103 C 0.4372(4) 0.1098(6) 0.6458(3) 0.112(3) Uani 1 1 d . U . . .
H10V H 0.3987 0.1101 0.6616 0.134 Uiso 1 1 calc R . . . .
H10W H 0.4337 0.0575 0.6320 0.134 Uiso 1 1 calc R . . . .
C72 C 0.4148(4) 0.1001(5) 0.9317(2) 0.0772(19) Uani 0.709(6) 1 d D U P D 1
H72A H 0.4257 0.0530 0.9477 0.116 Uiso 0.709(6) 1 calc R . P D 1
H72B H 0.4002 0.0787 0.9082 0.116 Uiso 0.709(6) 1 calc R . P D 1
H72C H 0.4574 0.1351 0.9311 0.116 Uiso 0.709(6) 1 calc R . P D 1
C144 C 0.1669(7) 0.2068(7) 0.8387(4) 0.068(3) Uani 0.58(2) 1 d D U P B 1
H14C H 0.1152 0.2057 0.8413 0.082 Uiso 0.58(2) 1 calc R . P B 1
H14D H 0.1927 0.2206 0.8617 0.082 Uiso 0.58(2) 1 calc R . P B 1
C116 C 0.7016(5) 0.0366(6) 0.7194(4) 0.062(2) Uani 0.562(15) 1 d . U P E 1
H11M H 0.7023 0.0770 0.7390 0.074 Uiso 0.562(15) 1 calc R . P E 1
H11N H 0.6966 -0.0208 0.7286 0.074 Uiso 0.562(15) 1 calc R . P E 1
C139 C 0.2342(5) 0.5215(7) 0.7978(4) 0.075(3) Uani 0.587(14) 1 d D U P F 1
H13Q H 0.2429 0.5456 0.8216 0.090 Uiso 0.587(14) 1 calc R . P F 1
H13R H 0.1914 0.5490 0.7859 0.090 Uiso 0.587(14) 1 calc R . P F 1
C140 C 0.2968(5) 0.5391(6) 0.7780(3) 0.063(3) Uani 0.587(14) 1 d D U P F 1
H14E H 0.2988 0.5992 0.7720 0.076 Uiso 0.587(14) 1 calc R . P F 1
H14F H 0.2939 0.5059 0.7561 0.076 Uiso 0.587(14) 1 calc R . P F 1
C111 C 0.8084(7) 0.4615(9) 0.6761(6) 0.078(2) Uani 0.390(9) 1 d D U P C 1
H11O H 0.8284 0.4788 0.6998 0.093 Uiso 0.390(9) 1 calc R . P C 1
H11P H 0.8265 0.5007 0.6591 0.093 Uiso 0.390(9) 1 calc R . P C 1
C73 C 0.3860(5) 0.1844(6) 0.98026(17) 0.0785(19) Uani 0.709(6) 1 d D U P D 1
H73A H 0.3989 0.1368 0.9957 0.118 Uiso 0.709(6) 1 calc R . P D 1
H73B H 0.4287 0.2178 0.9774 0.118 Uiso 0.709(6) 1 calc R . P D 1
H73C H 0.3508 0.2192 0.9906 0.118 Uiso 0.709(6) 1 calc R . P D 1
C74 C 0.2879(4) 0.1010(6) 0.9503(3) 0.084(2) Uani 0.709(6) 1 d D U P D 1
H74A H 0.3015 0.0533 0.9655 0.126 Uiso 0.709(6) 1 calc R . P D 1
H74B H 0.2539 0.1364 0.9613 0.126 Uiso 0.709(6) 1 calc R . P D 1
H74C H 0.2658 0.0806 0.9277 0.126 Uiso 0.709(6) 1 calc R . P D 1
C115 C 0.7666(6) 0.0444(7) 0.7009(3) 0.062(3) Uani 0.562(15) 1 d . U P E 1
H11Q H 0.8072 0.0159 0.7143 0.074 Uiso 0.562(15) 1 calc R . P E 1
H11R H 0.7588 0.0183 0.6774 0.074 Uiso 0.562(15) 1 calc R . P E 1
C79 C 0.2546(3) 0.2352(6) 0.64505(18) 0.0337(17) Uani 0.515(5) 1 d D U P A 2
H79A H 0.2514 0.1760 0.6374 0.040 Uiso 0.515(5) 1 calc R . P A 2
H79B H 0.2940 0.2627 0.6342 0.040 Uiso 0.515(5) 1 calc R . P A 2
C41 C 0.1940(4) 0.2142(5) 0.63076(16) 0.0390(19) Uani 0.485(5) 1 d D U P A 1
H41A H 0.2252 0.1643 0.6310 0.047 Uiso 0.485(5) 1 calc R . P A 1
H41B H 0.1548 0.2002 0.6451 0.047 Uiso 0.485(5) 1 calc R . P A 1
C81 C 0.1515(2) 0.2708(3) 0.59783(12) 0.0365(18) Uani 0.515(5) 1 d D U P A 2
C94 C 0.1181(4) 0.1886(3) 0.59303(16) 0.0396(17) Uani 0.515(5) 1 d D U P A 2
C99 C 0.1111(4) 0.1309(4) 0.61955(13) 0.043(2) Uani 0.515(5) 1 d G U P A 2
H99 H 0.1258 0.1452 0.6432 0.052 Uiso 0.515(5) 1 calc R . P A 2
C98 C 0.0825(4) 0.0522(3) 0.61152(16) 0.045(2) Uani 0.515(5) 1 d G U P A 2
H98 H 0.0778 0.0127 0.6296 0.053 Uiso 0.515(5) 1 calc R . P A 2
C97 C 0.0610(4) 0.0312(3) 0.57697(18) 0.051(2) Uani 0.515(5) 1 d G U P A 2
C96 C 0.0679(5) 0.0890(4) 0.55045(13) 0.059(3) Uani 0.515(5) 1 d G U P A 2
H96 H 0.0532 0.0747 0.5268 0.071 Uiso 0.515(5) 1 calc R . P A 2
C95 C 0.0965(5) 0.1677(4) 0.55848(14) 0.058(3) Uani 0.515(5) 1 d G U P A 2
H95 H 0.1013 0.2071 0.5404 0.069 Uiso 0.515(5) 1 calc R . P A 2
Cl10 Cl 0.02798(15) -0.07273(18) 0.56434(10) 0.0621(9) Uani 0.515(5) 1 d . U P A 2
C82 C 0.0905(3) 0.3278(4) 0.59319(15) 0.0317(17) Uani 0.515(5) 1 d D U P A 2
C83 C 0.0694(4) 0.3564(5) 0.55959(13) 0.047(3) Uani 0.515(5) 1 d G U P A 2
H83 H 0.0948 0.3396 0.5406 0.057 Uiso 0.515(5) 1 calc R . P A 2
C84 C 0.0111(4) 0.4096(5) 0.55378(17) 0.051(3) Uani 0.515(5) 1 d G U P A 2
H84 H -0.0033 0.4292 0.5308 0.061 Uiso 0.515(5) 1 calc R . P A 2
C85 C -0.0261(3) 0.4342(4) 0.5816(2) 0.044(2) Uani 0.515(5) 1 d G U P A 2
C86 C -0.0051(3) 0.4055(5) 0.61517(19) 0.041(2) Uani 0.515(5) 1 d G U P A 2
H86 H -0.0305 0.4223 0.6342 0.049 Uiso 0.515(5) 1 calc R . P A 2
C87 C 0.0532(3) 0.3523(5) 0.62098(13) 0.039(2) Uani 0.515(5) 1 d G U P A 2
H87 H 0.0676 0.3327 0.6439 0.047 Uiso 0.515(5) 1 calc R . P A 2
Cl9 Cl -0.10425(18) 0.5020(2) 0.57201(15) 0.0810(12) Uani 0.515(5) 1 d . . P A 2
C49 C 0.2138(3) 0.2606(4) 0.57238(18) 0.0305(16) Uani 0.485(5) 1 d D U P A 1
C50 C 0.2557(4) 0.2023(3) 0.5569(2) 0.0316(16) Uani 0.485(5) 1 d G U P A 1
H50 H 0.2467 0.1442 0.5593 0.038 Uiso 0.485(5) 1 calc R . P A 1
C51 C 0.3107(4) 0.2291(4) 0.5381(2) 0.0327(18) Uani 0.485(5) 1 d G U P A 1
H51 H 0.3393 0.1892 0.5275 0.039 Uiso 0.485(5) 1 calc R . P A 1
C52 C 0.3239(4) 0.3141(4) 0.5346(2) 0.0305(18) Uani 0.485(5) 1 d G U P A 1
C53 C 0.2820(4) 0.3724(4) 0.5500(2) 0.0319(16) Uani 0.485(5) 1 d G U P A 1
H53 H 0.2910 0.4306 0.5477 0.038 Uiso 0.485(5) 1 calc R . P A 1
C54 C 0.2270(4) 0.3457(4) 0.56892(19) 0.0318(16) Uani 0.485(5) 1 d G U P A 1
H54 H 0.1984 0.3855 0.5795 0.038 Uiso 0.485(5) 1 calc R . P A 1
Cl7 Cl 0.3956(4) 0.3446(4) 0.5117(2) 0.0334(11) Uani 0.485(5) 1 d . U P A 1
C102 C 0.3037(10) 0.1345(16) 0.9724(5) 0.081(2) Uani 0.291(6) 1 d D U P D 2
H10A H 0.3208 0.0857 0.9863 0.122 Uiso 0.291(6) 1 calc R . P D 2
H10B H 0.3021 0.1833 0.9878 0.122 Uiso 0.291(6) 1 calc R . P D 2
H10C H 0.2558 0.1232 0.9611 0.122 Uiso 0.291(6) 1 calc R . P D 2
C101 C 0.4342(4) 0.1467(15) 0.9562(6) 0.078(2) Uani 0.291(6) 1 d D U P D 2
H10D H 0.4435 0.0977 0.9713 0.117 Uiso 0.291(6) 1 calc R . P D 2
H10E H 0.4607 0.1415 0.9356 0.117 Uiso 0.291(6) 1 calc R . P D 2
H10F H 0.4495 0.1975 0.9691 0.117 Uiso 0.291(6) 1 calc R . P D 2
C100 C 0.3315(12) 0.0743(8) 0.9230(5) 0.081(2) Uani 0.291(6) 1 d D U P D 2
H10G H 0.3431 0.0241 0.9371 0.121 Uiso 0.291(6) 1 calc R . P D 2
H10H H 0.2800 0.0763 0.9163 0.121 Uiso 0.291(6) 1 calc R . P D 2
H10I H 0.3568 0.0726 0.9019 0.121 Uiso 0.291(6) 1 calc R . P D 2
C124 C 0.7076(7) 0.0189(8) 0.6986(4) 0.055(3) Uani 0.438(15) 1 d . U P E 2
H12A H 0.7296 0.0087 0.6767 0.066 Uiso 0.438(15) 1 calc R . P E 2
H12B H 0.7013 -0.0358 0.7101 0.066 Uiso 0.438(15) 1 calc R . P E 2
C123 C 0.7539(8) 0.0716(8) 0.7215(4) 0.063(3) Uani 0.438(15) 1 d . U P E 2
H12C H 0.7933 0.0386 0.7337 0.075 Uiso 0.438(15) 1 calc R . P E 2
H12D H 0.7270 0.0992 0.7392 0.075 Uiso 0.438(15) 1 calc R . P E 2
C122 C 0.8599(5) 0.3746(6) 0.6792(4) 0.085(4) Uani 0.610(9) 1 d D U P C 2
H12E H 0.8955 0.3548 0.6637 0.101 Uiso 0.610(9) 1 calc R . P C 2
H12F H 0.8855 0.4027 0.6997 0.101 Uiso 0.610(9) 1 calc R . P C 2
C121 C 0.8093(5) 0.4331(7) 0.6602(3) 0.077(2) Uani 0.610(9) 1 d D U P C 2
H12G H 0.8356 0.4802 0.6507 0.092 Uiso 0.610(9) 1 calc R . P C 2
H12H H 0.7823 0.4039 0.6404 0.092 Uiso 0.610(9) 1 calc R . P C 2
O26 O 0.7616(5) 0.4640(5) 0.6835(2) 0.078(2) Uani 0.610(9) 1 d D U P C 2
C120 C 0.7152(5) 0.5244(6) 0.6666(3) 0.070(2) Uani 0.610(9) 1 d D U P C 2
H12I H 0.6961 0.5030 0.6433 0.083 Uiso 0.610(9) 1 calc R . P C 2
H12J H 0.7422 0.5763 0.6630 0.083 Uiso 0.610(9) 1 calc R . P C 2
C119 C 0.6554(5) 0.5435(4) 0.6875(2) 0.059(2) Uani 0.610(9) 1 d D U P C 2
H11S H 0.6740 0.5763 0.7083 0.071 Uiso 0.610(9) 1 calc R . P C 2
H11T H 0.6207 0.5793 0.6733 0.071 Uiso 0.610(9) 1 calc R . P C 2
O7 O 0.2710(8) 0.2181(6) 0.6841(3) 0.0484(14) Uani 0.485(5) 1 d D U P A 1
O8 O 0.2941(8) 0.3665(6) 0.7056(2) 0.0507(18) Uani 0.485(5) 1 d D U P A 1
C142 C 0.2974(7) 0.5551(9) 0.8008(4) 0.058(3) Uani 0.413(14) 1 d D U P F 2
H14G H 0.3013 0.6105 0.7897 0.070 Uiso 0.413(14) 1 calc R . P F 2
H14H H 0.2830 0.5635 0.8247 0.070 Uiso 0.413(14) 1 calc R . P F 2
C141 C 0.2438(9) 0.5023(9) 0.7797(4) 0.062(3) Uani 0.413(14) 1 d D U P F 2
H14I H 0.2022 0.5371 0.7712 0.074 Uiso 0.413(14) 1 calc R . P F 2
H14J H 0.2650 0.4796 0.7591 0.074 Uiso 0.413(14) 1 calc R . P F 2
C136 C 0.1495(8) 0.1876(9) 0.8187(7) 0.075(5) Uani 0.42(2) 1 d D U P B 2
H13S H 0.1300 0.1661 0.7955 0.091 Uiso 0.42(2) 1 calc R . P B 2
H13T H 0.1090 0.1955 0.8329 0.091 Uiso 0.42(2) 1 calc R . P B 2
C135 C 0.1979(8) 0.1240(12) 0.8357(8) 0.084(5) Uani 0.55(4) 1 d D U P B 2
H13U H 0.1957 0.1314 0.8612 0.101 Uiso 0.55(4) 1 calc R . P B 2
H13V H 0.1754 0.0692 0.8297 0.101 Uiso 0.55(4) 1 calc R . P B 2
O29 O 0.2681(6) 0.1146(5) 0.8313(6) 0.059(3) Uani 0.55(4) 1 d D U P B 2

loop_
_atom_site_aniso_label
_atom_site_aniso_U_11
_atom_site_aniso_U_22
_atom_site_aniso_U_33
_atom_site_aniso_U_23
_atom_site_aniso_U_13
_atom_site_aniso_U_12
Cl11 0.0482(15) 0.029(2) 0.039(3) -0.0030(16) 0.0141(16) 0.0006(14)
Cl2 0.0566(7) 0.0616(8) 0.0396(6) 0.0051(5) 0.0104(5) -0.0133(6)
Cl3 0.0549(7) 0.0604(8) 0.0597(7) -0.0061(6) 0.0250(6) -0.0116(6)
Cl5 0.0470(7) 0.0811(10) 0.0640(8) -0.0025(7) 0.0095(6) 0.0266(6)
Cl4 0.0935(10) 0.0351(7) 0.0796(9) -0.0112(6) -0.0308(8) -0.0123(7)
Cl1 0.0909(10) 0.0720(10) 0.0599(8) -0.0057(7) 0.0403(7) -0.0242(8)
O5 0.0304(13) 0.0253(14) 0.0254(13) 0.0003(10) -0.0021(10) -0.0008(11)
O6 0.0531(17) 0.0225(15) 0.0361(15) 0.0033(12) -0.0047(13) -0.0059(13)
Cl8 0.0651(17) 0.0506(17) 0.074(2) -0.0051(17) 0.0002(15) -0.0276(14)
Cl6 0.061(2) 0.078(3) 0.091(3) -0.010(2) 0.015(2) 0.0179(18)
N1 0.0383(17) 0.0202(16) 0.0279(16) 0.0031(13) -0.0030(14) -0.0054(13)
N2 0.0376(17) 0.0253(17) 0.0288(16) 0.0017(13) 0.0062(14) -0.0019(14)
O28 0.036(2) 0.088(3) 0.0238(17) 0.0155(19) 0.0028(15) 0.000(3)
O21 0.090(2) 0.0400(19) 0.065(2) 0.0058(16) 0.0071(17) 0.0124(16)
O27 0.045(3) 0.087(3) 0.020(3) 0.018(2) 0.004(3) 0.000(2)
O10 0.0515(18) 0.072(2) 0.061(2) 0.0055(17) 0.0056(16) -0.0171(15)
O23 0.0514(18) 0.066(2) 0.067(2) 0.0024(17) 0.0062(16) -0.0004(15)
C22 0.0283(19) 0.032(2) 0.0261(19) -0.0007(16) -0.0009(15) 0.0021(16)
C26 0.044(2) 0.026(2) 0.0225(18) 0.0004(15) -0.0057(16) -0.0099(17)
O12 0.0737(19) 0.040(2) 0.093(3) 0.0180(18) 0.0057(17) -0.0033(15)
C24 0.0321(19) 0.026(2) 0.0262(18) 0.0030(15) -0.0011(15) -0.0049(16)
C23 0.039(2) 0.0200(19) 0.0276(19) 0.0014(15) 0.0004(16) -0.0054(16)
C1 0.035(2) 0.032(2) 0.0240(18) -0.0016(16) -0.0024(16) -0.0027(17)
C27 0.035(2) 0.0236(19) 0.0278(18) -0.0012(15) -0.0022(16) -0.0077(16)
C70 0.0315(19) 0.033(2) 0.0303(19) 0.0037(17) 0.0008(16) -0.0005(16)
C65 0.043(2) 0.030(2) 0.0274(19) -0.0027(16) 0.0040(17) -0.0018(18)
O25 0.077(2) 0.059(2) 0.100(3) 0.034(2) 0.0061(19) -0.0045(17)
C20 0.040(2) 0.033(2) 0.031(2) 0.0013(17) -0.0023(17) -0.0031(18)
C16 0.036(2) 0.029(2) 0.0243(18) -0.0007(15) -0.0026(16) -0.0008(16)
C25 0.040(2) 0.026(2) 0.0250(18) 0.0017(15) -0.0086(16) -0.0096(17)
O24 0.060(2) 0.065(2) 0.102(3) 0.025(2) -0.0052(19) 0.0022(16)
C3 0.0335(19) 0.026(2) 0.0259(18) -0.0024(15) -0.0016(16) -0.0040(16)
O20 0.065(2) 0.076(3) 0.089(3) 0.0239(19) 0.0016(18) 0.0077(19)
O15 0.064(2) 0.080(3) 0.091(3) 0.019(2) -0.0006(18) 0.0022(19)
C28 0.045(2) 0.026(2) 0.0291(19) 0.0017(16) -0.0070(17) -0.0094(18)
C2 0.036(2) 0.031(2) 0.0245(18) 0.0002(16) -0.0052(16) -0.0058(17)
O16 0.099(2) 0.0378(19) 0.094(3) 0.0062(18) -0.011(2) 0.0096(17)
C10 0.033(2) 0.027(2) 0.035(2) -0.0030(16) -0.0063(16) 0.0001(16)
C21 0.041(2) 0.026(2) 0.033(2) 0.0020(16) 0.0027(17) 0.0013(17)
C4 0.032(2) 0.031(2) 0.031(2) 0.0020(16) -0.0005(16) -0.0075(16)
C63 0.043(2) 0.033(2) 0.0316(18) 0.0046(16) 0.0096(16) 0.0040(17)
O2 0.105(3) 0.037(2) 0.116(4) -0.014(2) 0.057(3) -0.011(2)
C15 0.042(2) 0.034(2) 0.031(2) 0.0016(17) -0.0016(17) -0.0034(18)
C64 0.041(2) 0.032(2) 0.029(2) 0.0034(16) 0.0054(17) -0.0053(18)
C31 0.056(3) 0.029(2) 0.0238(18) 0.0009(16) -0.0087(18) -0.0050(19)
C19 0.038(2) 0.046(3) 0.031(2) 0.0009(18) 0.0059(17) -0.0018(19)
O19 0.065(2) 0.090(3) 0.070(2) 0.0104(18) -0.0088(19) 0.0059(19)
C30 0.057(3) 0.033(2) 0.033(2) -0.0042(18) -0.0011(19) 0.003(2)
O1 0.084(3) 0.031(2) 0.154(5) -0.006(2) 0.047(3) 0.0042(19)
C29 0.053(3) 0.035(2) 0.0238(19) -0.0021(17) -0.0024(18) -0.008(2)
C17 0.037(2) 0.031(2) 0.033(2) 0.0015(17) -0.0020(17) -0.0011(17)
C36 0.055(3) 0.032(2) 0.0278(19) 0.0100(17) -0.0035(18) -0.0070(19)
O14 0.074(3) 0.094(3) 0.075(3) 0.017(2) -0.012(2) -0.008(2)
O18 0.060(2) 0.064(2) 0.115(3) 0.002(2) -0.004(2) -0.0140(18)
O11 0.081(2) 0.062(2) 0.098(3) 0.019(2) -0.034(2) -0.0161(18)
C5 0.043(2) 0.038(2) 0.030(2) -0.0038(18) 0.0031(18) 0.0010(19)
C62 0.044(2) 0.040(2) 0.0270(16) 0.0035(15) 0.0066(14) 0.0044(18)
C69 0.043(2) 0.051(3) 0.036(2) 0.007(2) -0.0032(19) -0.007(2)
C14 0.047(2) 0.041(3) 0.036(2) -0.0065(19) -0.0094(19) 0.003(2)
O4 0.083(3) 0.098(4) 0.068(3) 0.017(2) 0.017(2) 0.021(3)
C66 0.053(3) 0.041(3) 0.034(2) -0.0005(19) 0.0017(19) 0.009(2)
C18 0.040(2) 0.042(3) 0.044(2) 0.001(2) 0.0037(19) 0.0099(19)
C7 0.031(2) 0.046(3) 0.051(3) 0.000(2) 0.0046(19) 0.0079(19)
C9 0.032(2) 0.057(3) 0.035(2) 0.005(2) 0.0016(17) 0.001(2)
C88 0.039(2) 0.027(2) 0.024(3) 0.001(2) 0.001(2) 0.0044(19)
C89 0.042(2) 0.027(2) 0.031(3) 0.0001(19) 0.007(2) 0.0033(17)
C90 0.045(2) 0.028(2) 0.035(4) -0.0011(17) 0.010(3) 0.0024(15)
C91 0.041(2) 0.027(2) 0.025(3) 0.0001(16) 0.004(2) 0.0030(14)
C92 0.049(2) 0.028(2) 0.039(4) -0.0017(17) 0.014(3) 0.0018(14)
C93 0.049(2) 0.027(2) 0.040(4) -0.001(2) 0.015(3) 0.0021(17)
C6 0.039(2) 0.040(3) 0.039(2) 0.0071(19) -0.0020(18) 0.0033(19)
C61 0.029(2) 0.084(2) 0.0304(16) 0.0160(15) 0.0030(14) 0.0020(18)
C8 0.038(2) 0.067(3) 0.045(3) -0.005(2) 0.012(2) 0.005(2)
C11 0.061(3) 0.033(2) 0.040(2) 0.0042(19) -0.009(2) -0.014(2)
O22 0.092(5) 0.058(4) 0.073(11) 0.010(6) 0.008(6) -0.005(4)
C13 0.049(3) 0.038(3) 0.057(3) -0.008(2) -0.017(2) -0.007(2)
C67 0.062(3) 0.061(3) 0.040(2) -0.005(2) 0.008(2) 0.018(3)
O17 0.085(5) 0.033(5) 0.072(8) -0.001(4) 0.010(4) -0.015(3)
C32 0.066(3) 0.049(3) 0.029(2) -0.006(2) 0.004(2) 0.012(2)
C68 0.053(3) 0.088(4) 0.023(2) -0.003(2) 0.006(2) 0.003(3)
O13 0.070(2) 0.063(3) 0.159(4) 0.005(3) -0.028(3) -0.019(2)
C12 0.072(3) 0.042(3) 0.057(3) 0.008(2) -0.019(3) -0.022(3)
C71 0.061(3) 0.069(4) 0.044(3) 0.026(3) 0.000(2) -0.002(3)
O3 0.168(5) 0.125(5) 0.061(3) 0.030(3) 0.035(3) 0.066(4)
C38 0.074(3) 0.052(3) 0.039(2) 0.007(2) -0.005(2) -0.008(3)
C114 0.047(2) 0.063(3) 0.065(3) -0.003(2) -0.003(2) 0.0051(19)
C37 0.089(4) 0.050(3) 0.059(3) 0.016(3) 0.010(3) 0.018(3)
C39 0.081(4) 0.046(3) 0.064(3) 0.020(3) -0.013(3) -0.021(3)
C132 0.085(3) 0.049(3) 0.067(3) 0.012(2) 0.016(2) 0.026(2)
C113 0.064(3) 0.065(3) 0.071(3) -0.011(2) 0.007(2) -0.005(2)
C75 0.069(4) 0.108(5) 0.051(3) -0.011(3) 0.012(3) 0.033(4)
C126 0.065(3) 0.055(3) 0.091(4) 0.002(3) 0.009(2) -0.014(2)
C117 0.074(2) 0.053(3) 0.095(3) 0.002(3) 0.011(2) -0.014(2)
C108 0.099(3) 0.041(3) 0.084(3) 0.009(2) -0.008(2) 0.022(2)
C130 0.049(3) 0.086(3) 0.075(3) 0.035(2) 0.002(2) 0.001(2)
C106 0.052(3) 0.090(3) 0.076(3) 0.037(2) 0.005(2) -0.007(2)
C118 0.070(3) 0.052(3) 0.112(4) -0.007(3) 0.010(2) -0.009(2)
C125 0.072(2) 0.065(4) 0.092(3) 0.016(3) 0.008(2) -0.019(2)
C35 0.088(4) 0.077(4) 0.049(3) -0.013(3) 0.001(3) 0.011(3)
C34 0.083(4) 0.088(5) 0.080(4) -0.014(4) 0.009(3) 0.013(4)
C55 0.065(5) 0.062(6) 0.045(4) 0.003(4) 0.008(4) -0.012(4)
C33 0.109(5) 0.063(4) 0.063(3) 0.000(3) 0.018(3) 0.035(4)
C42 0.055(4) 0.058(5) 0.034(3) 0.000(3) -0.001(3) -0.013(4)
C109 0.110(5) 0.042(5) 0.092(9) 0.006(6) 0.001(5) 0.010(4)
C129 0.048(3) 0.104(3) 0.086(3) 0.022(2) -0.007(3) 0.000(2)
C138 0.061(3) 0.076(3) 0.132(5) 0.018(3) -0.013(3) 0.003(2)
C56 0.065(5) 0.100(8) 0.053(5) 0.017(5) 0.015(4) 0.000(6)
C143 0.089(6) 0.073(4) 0.075(11) 0.007(4) 0.005(6) -0.006(4)
C60 0.046(7) 0.062(8) 0.071(8) 0.009(6) -0.007(6) -0.005(6)
C43 0.034(3) 0.045(5) 0.038(4) 0.005(3) 0.003(3) -0.004(4)
C48 0.026(5) 0.068(6) 0.061(5) 0.031(5) 0.002(4) -0.019(5)
C47 0.030(5) 0.063(6) 0.067(6) 0.029(4) -0.008(4) -0.019(4)
C46 0.026(4) 0.043(5) 0.077(5) 0.020(4) -0.007(4) -0.017(4)
C45 0.042(5) 0.041(5) 0.056(5) 0.011(4) -0.014(4) -0.021(4)
C44 0.047(6) 0.040(5) 0.040(4) 0.013(4) -0.013(4) -0.032(5)
C134 0.108(3) 0.051(3) 0.078(4) 0.011(3) 0.009(3) -0.006(2)
C133 0.117(3) 0.055(3) 0.099(4) 0.021(3) 0.023(3) 0.008(3)
C105 0.050(3) 0.106(3) 0.082(3) 0.026(2) -0.005(3) -0.005(2)
C128 0.066(4) 0.096(3) 0.103(4) -0.011(3) -0.012(3) 0.015(3)
C137 0.065(3) 0.077(3) 0.125(5) 0.013(3) 0.020(3) 0.012(2)
C131 0.079(3) 0.077(3) 0.092(3) 0.018(3) 0.013(3) 0.016(3)
C78 0.116(5) 0.106(6) 0.058(4) -0.024(4) 0.022(4) 0.025(5)
C57 0.064(6) 0.093(8) 0.054(5) 0.009(4) 0.008(4) -0.008(5)
C104 0.070(4) 0.098(3) 0.117(4) -0.008(3) -0.031(3) 0.005(3)
C40 0.047(5) 0.044(4) 0.025(3) 0.003(3) 0.004(3) -0.009(4)
C76 0.116(5) 0.072(4) 0.079(4) -0.005(3) 0.020(4) 0.049(4)
C107 0.094(3) 0.086(4) 0.093(4) 0.017(3) -0.003(3) 0.017(3)
C58 0.037(5) 0.061(6) 0.050(5) 0.018(4) -0.002(4) -0.011(4)
C77 0.075(5) 0.111(6) 0.119(6) -0.032(5) 0.022(4) 0.011(4)
C127 0.077(3) 0.093(4) 0.131(5) -0.003(3) -0.027(3) -0.008(3)
C110 0.107(5) 0.039(5) 0.067(9) -0.004(4) -0.001(5) -0.002(4)
C59 0.054(7) 0.050(7) 0.048(5) 0.006(4) -0.006(4) -0.005(5)
C112 0.064(7) 0.061(4) 0.062(6) -0.001(3) 0.009(5) -0.018(4)
C80 0.028(3) 0.038(4) 0.035(3) 0.002(3) 0.001(2) -0.004(3)
C103 0.076(4) 0.092(4) 0.158(6) 0.004(4) -0.038(4) -0.016(3)
C72 0.093(4) 0.066(4) 0.072(4) 0.029(3) 0.001(3) 0.006(3)
C144 0.052(5) 0.077(4) 0.076(5) 0.008(4) 0.007(4) -0.014(3)
C116 0.078(3) 0.029(4) 0.078(5) -0.001(4) 0.004(3) 0.000(3)
C139 0.072(4) 0.063(4) 0.091(7) 0.022(4) 0.009(4) 0.007(3)
C140 0.069(3) 0.045(5) 0.075(6) 0.013(4) 0.004(3) 0.000(3)
C111 0.085(4) 0.058(3) 0.091(6) -0.001(3) 0.016(4) -0.016(3)
C73 0.091(4) 0.078(4) 0.065(4) 0.026(3) 0.000(3) 0.004(4)
C74 0.091(4) 0.078(4) 0.081(4) 0.032(4) 0.000(4) -0.011(4)
C115 0.073(4) 0.049(4) 0.061(6) 0.005(3) -0.002(3) -0.002(3)
C79 0.026(3) 0.048(5) 0.027(2) 0.010(2) 0.003(2) -0.001(3)
C41 0.045(4) 0.041(4) 0.032(3) 0.000(3) 0.002(3) -0.011(3)
C81 0.014(3) 0.066(5) 0.031(3) 0.001(3) 0.007(2) 0.004(3)
C94 0.036(3) 0.044(5) 0.038(4) 0.002(3) 0.004(3) -0.001(4)
C99 0.052(5) 0.034(4) 0.043(4) -0.007(3) 0.005(4) -0.010(4)
C98 0.048(5) 0.037(5) 0.046(4) -0.014(3) -0.009(4) -0.010(4)
C97 0.060(6) 0.044(5) 0.048(5) -0.019(3) -0.002(4) -0.020(4)
C96 0.082(7) 0.054(5) 0.039(5) -0.012(4) -0.001(5) -0.010(5)
C95 0.078(7) 0.051(5) 0.041(5) -0.008(4) -0.010(4) -0.013(5)
Cl10 0.0783(18) 0.0430(15) 0.064(2) -0.0040(14) -0.0011(14) -0.0302(13)
C82 0.013(3) 0.055(4) 0.027(3) -0.008(3) 0.000(2) -0.001(3)
C83 0.037(4) 0.075(6) 0.029(3) -0.004(3) -0.002(3) 0.007(4)
C84 0.037(4) 0.068(6) 0.048(4) -0.008(3) -0.003(3) 0.000(4)
C85 0.032(4) 0.050(5) 0.050(4) -0.008(4) -0.002(3) -0.008(3)
C86 0.023(4) 0.053(5) 0.046(4) -0.011(4) 0.002(3) 0.000(3)
C87 0.022(4) 0.057(6) 0.038(3) -0.009(3) 0.006(3) -0.001(4)
Cl9 0.0587(18) 0.064(2) 0.116(3) 0.005(2) -0.013(2) 0.0220(15)
C49 0.040(2) 0.031(2) 0.022(3) -0.006(2) 0.006(2) 0.0057(19)
C50 0.041(3) 0.030(2) 0.024(3) -0.0057(18) 0.008(2) 0.0058(16)
C51 0.043(2) 0.030(2) 0.027(3) -0.0051(15) 0.010(3) 0.0062(14)
C52 0.039(2) 0.030(2) 0.022(3) -0.0048(15) 0.006(3) 0.0063(14)
C53 0.041(2) 0.031(2) 0.026(3) -0.0054(16) 0.008(2) 0.0062(15)
C54 0.041(2) 0.031(2) 0.025(3) -0.006(2) 0.008(2) 0.0058(18)
Cl7 0.0428(15) 0.030(2) 0.029(2) -0.0042(17) 0.0111(14) 0.0066(15)
C102 0.091(5) 0.079(5) 0.072(4) 0.031(4) 0.002(4) -0.004(4)
C101 0.092(5) 0.073(5) 0.068(4) 0.026(4) 0.000(4) 0.006(4)
C100 0.093(5) 0.071(5) 0.077(4) 0.033(4) -0.003(4) -0.003(4)
C124 0.073(3) 0.036(4) 0.054(7) 0.000(4) 0.002(3) -0.002(3)
C123 0.073(5) 0.042(5) 0.072(6) -0.010(4) -0.003(4) 0.004(4)
C122 0.063(4) 0.075(4) 0.119(9) 0.020(4) 0.025(4) -0.016(3)
C121 0.083(4) 0.057(3) 0.091(5) 0.000(3) 0.016(4) -0.016(3)
O26 0.080(5) 0.053(4) 0.100(5) 0.003(3) 0.010(4) -0.007(3)
C120 0.094(4) 0.039(4) 0.073(5) -0.014(4) -0.004(3) -0.008(3)
C119 0.088(4) 0.040(3) 0.043(4) 0.003(3) -0.022(3) 0.011(3)
O7 0.036(2) 0.086(3) 0.0228(19) 0.015(2) 0.0031(16) -0.001(3)
O8 0.049(3) 0.085(3) 0.018(4) 0.020(2) 0.004(4) -0.001(3)
C142 0.076(3) 0.053(4) 0.045(6) 0.012(4) -0.002(3) -0.008(3)
C141 0.075(5) 0.053(5) 0.056(6) -0.003(4) -0.001(4) -0.002(4)
C136 0.070(5) 0.069(4) 0.089(13) 0.008(5) 0.015(5) -0.009(3)
C135 0.077(4) 0.070(5) 0.109(12) 0.024(6) 0.016(6) -0.013(4)
O29 0.075(4) 0.043(3) 0.057(7) 0.007(3) 0.002(4) -0.017(2)

loop_
_atom_type_symbol
_atom_type_description
_atom_type_scat_dispersion_real
_atom_type_scat_dispersion_imag
_atom_type_scat_source
C C 0.0030 0.0010 'International Tables Vol C Tables 4.2.6.8 and 6.1.1.4'
H H 0.0000 0.0000 'International Tables Vol C Tables 4.2.6.8 and 6.1.1.4'
Cl Cl 0.1420 0.1510 'International Tables Vol C Tables 4.2.6.8 and 6.1.1.4'
N N 0.0060 0.0030 'International Tables Vol C Tables 4.2.6.8 and 6.1.1.4'
O O 0.0110 0.0060 'International Tables Vol C Tables 4.2.6.8 and 6.1.1.4'

loop_
_geom_angle_atom_site_label_1
_geom_angle_atom_site_label_2
_geom_angle_atom_site_label_3
_geom_angle
C22 O5 C1 116.6(3)
H1A N1 H1B 107.8
C24 N1 H1A 109.0
C24 N1 H1B 109.0
C24 N1 C25 112.9(3)
C25 N1 H1A 109.0
C25 N1 H1B 109.0
H2A N2 H2B 107.7
C63 N2 H2A 108.9
C63 N2 H2B 108.9
C63 N2 C64 113.4(3)
C64 N2 H2A 108.9
C64 N2 H2B 108.9
C61 O28 C79 144.1(10)
C133 O21 C132 115.5(4)
C113 O10 C112 125.5(8)
C113 O10 C122 107.0(5)
C137 O23 C144 119.5(6)
C137 O23 C136 114.3(7)
O5 C22 C23 110.1(3)
O6 C22 O5 124.5(3)
O6 C22 C23 125.4(3)
C27 C26 C25 120.5(4)
C31 C26 C27 120.4(4)
C31 C26 C25 119.0(4)
C117 O12 C116 100.2(6)
C124 O12 C117 127.3(7)
N1 C24 H24A 109.6
N1 C24 H24B 109.6
N1 C24 C23 110.2(3)
H24A C24 H24B 108.1
C23 C24 H24A 109.6
C23 C24 H24B 109.6
C22 C23 C24 112.4(3)
C22 C23 H23A 109.1
C22 C23 H23B 109.1
C24 C23 H23A 109.1
C24 C23 H23B 109.1
H23A C23 H23B 107.8
O5 C1 H1C 111.0
O5 C1 H1D 111.0
O5 C1 C2 104.0(3)
H1C C1 H1D 109.0
C2 C1 H1C 111.0
C2 C1 H1D 111.0
C26 C27 H27 119.8
C26 C27 C28 120.5(4)
C28 C27 H27 119.8
C65 C70 H70 120.0
C65 C70 C69 120.1(4)
C69 C70 H70 120.0
C70 C65 C64 121.0(4)
C70 C65 C66 120.3(4)
C66 C65 C64 118.7(4)
C125 O25 C140 102.0(5)
C142 O25 C125 128.5(7)
C21 C20 H20 120.3
C19 C20 H20 120.3
C19 C20 C21 119.3(4)
C21 C16 C3 122.0(3)
C17 C16 C3 120.0(3)
C17 C16 C21 117.6(4)
N1 C25 C26 109.8(3)
N1 C25 H25A 109.7
N1 C25 H25B 109.7
C26 C25 H25A 109.7
C26 C25 H25B 109.7
H25A C25 H25B 108.2
C138 O24 C139 120.3(6)
C138 O24 C141 112.7(7)
C16 C3 C2 106.4(3)
C16 C3 C10 111.5(3)
C16 C3 C4 111.0(3)
C10 C3 C2 108.5(3)
C4 C3 C2 112.6(3)
C4 C3 C10 106.9(3)
C131 O20 C130 112.5(5)
C106 O15 C107 110.7(5)
C27 C28 C36 122.5(4)
C29 C28 C27 117.3(4)
C29 C28 C36 120.2(4)
C1 C2 C3 116.9(3)
C1 C2 H2C 108.1
C1 C2 H2D 108.1
C3 C2 H2C 108.1
C3 C2 H2D 108.1
H2C C2 H2D 107.3
C109 O16 C108 103.5(7)
C119 O16 C108 120.7(5)
C15 C10 C3 121.2(4)
C11 C10 C3 122.0(3)
C11 C10 C15 116.7(4)
C20 C21 C16 121.4(4)
C20 C21 H21 119.3
C16 C21 H21 119.3
C5 C4 C3 120.3(3)
C5 C4 C9 116.7(4)
C9 C4 C3 122.9(3)
N2 C63 H63A 109.6
N2 C63 H63B 109.6
N2 C63 C62 110.3(3)
H63A C63 H63B 108.1
C62 C63 H63A 109.6
C62 C63 H63B 109.6
H2E O2 H2F 104.5
C10 C15 H15 118.9
C14 C15 C10 122.2(4)
C14 C15 H15 118.9
N2 C64 C65 110.4(3)
N2 C64 H64A 109.6
N2 C64 H64B 109.6
C65 C64 H64A 109.6
C65 C64 H64B 109.6
H64A C64 H64B 108.1
C26 C31 H31 119.4
C26 C31 C30 121.1(4)
C30 C31 H31 119.4
C20 C19 Cl3 119.1(3)
C20 C19 C18 120.9(4)
C18 C19 Cl3 119.9(3)
C129 O19 C128 112.1(6)
C31 C30 C32 122.3(4)
C29 C30 C31 117.0(4)
C29 C30 C32 120.7(4)
H1E O1 H1F 104.4
C28 C29 C30 123.7(4)
C28 C29 H29 118.2
C30 C29 H29 118.2
C16 C17 H17 119.3
C18 C17 C16 121.4(4)
C18 C17 H17 119.3
C28 C36 C38 109.5(4)
C28 C36 C37 112.4(4)
C38 C36 C37 106.1(4)
C39 C36 C28 110.1(4)
C39 C36 C38 109.5(4)
C39 C36 C37 109.1(4)
C105 O14 C104 114.4(6)
C127 O18 C126 113.7(5)
C114 O11 C115 122.0(6)
C114 O11 C123 103.3(7)
C4 C5 H5 118.4
C6 C5 C4 123.1(4)
C6 C5 H5 118.4
C63 C62 H62A 108.9
C63 C62 H62B 108.9
H62A C62 H62B 107.8
C61 C62 C63 113.2(4)
C61 C62 H62A 108.9
C61 C62 H62B 108.9
C70 C69 C71 121.9(4)
C68 C69 C70 118.4(4)
C68 C69 C71 119.7(4)
C15 C14 H14 120.4
C15 C14 C13 119.3(4)
C13 C14 H14 120.4
H4A O4 H4B 96(4)
C65 C66 H66 119.3
C67 C66 C65 121.4(4)
C67 C66 H66 119.3
C19 C18 C17 119.4(4)
C19 C18 H18 120.3
C17 C18 H18 120.3
C6 C7 Cl5 118.8(3)
C6 C7 C8 121.0(4)
C8 C7 Cl5 120.2(4)
C4 C9 H9 119.7
C8 C9 C4 120.7(4)
C8 C9 H9 119.7
C89 C88 C93 120.0
C89 C88 C81 120.2(3)
C93 C88 C81 119.6(3)
C88 C89 H89 120.0
C90 C89 C88 120.0
C90 C89 H89 120.0
C89 C90 H90 120.0
C89 C90 C91 120.0
C91 C90 H90 120.0
C90 C91 Cl11 121.9(3)
C90 C91 C92 120.0
C92 C91 Cl11 118.0(3)
C91 C92 H92 120.0
C93 C92 C91 120.0
C93 C92 H92 120.0
C88 C93 H93 120.0
C92 C93 C88 120.0
C92 C93 H93 120.0
C5 C6 H6 120.8
C7 C6 C5 118.5(4)
C7 C6 H6 120.8
O28 C61 C62 117.3(6)
O27 C61 O28 108.3(7)
O27 C61 C62 134.3(6)
O7 C61 C62 103.8(6)
O8 C61 C62 115.4(6)
O8 C61 O7 140.8(7)
C7 C8 C9 120.0(4)
C7 C8 H8 120.0
C9 C8 H8 120.0
C10 C11 H11 119.1
C12 C11 C10 121.8(4)
C12 C11 H11 119.1
C134 O22 C143 124.3(13)
C14 C13 Cl4 120.2(4)
C12 C13 Cl4 119.1(4)
C12 C13 C14 120.6(4)
C66 C67 C68 117.2(4)
C66 C67 C75 122.3(5)
C68 C67 C75 120.4(5)
C110 O17 C111 117.4(12)
C30 C32 C35 107.7(4)
C30 C32 C33 110.9(4)
C35 C32 C33 103.1(5)
C34 C32 C30 111.3(5)
C34 C32 C35 111.9(5)
C34 C32 C33 111.6(5)
C69 C68 C67 122.5(4)
C69 C68 H68 118.7
C67 C68 H68 118.7
C103 O13 C118 111.3(5)
C11 C12 H12 120.4
C13 C12 C11 119.2(5)
C13 C12 H12 120.4
C69 C71 C72 112.4(4)
C69 C71 C73 109.0(5)
C69 C71 C74 110.4(5)
C69 C71 C102 115.5(9)
C69 C71 C101 113.4(9)
C69 C71 C100 106.0(8)
C72 C71 C73 103.4(6)
C74 C71 C72 113.6(7)
C74 C71 C73 107.6(6)
C102 C71 C100 93.7(14)
C101 C71 C102 116.5(12)
C101 C71 C100 109.1(14)
H3A O3 H3B 105(5)
C36 C38 H38A 109.5
C36 C38 H38B 109.5
C36 C38 H38C 109.5
H38A C38 H38B 109.5
H38A C38 H38C 109.5
H38B C38 H38C 109.5
O11 C114 H11A 109.3
O11 C114 H11B 109.3
O11 C114 C113 111.4(5)
H11A C114 H11B 108.0
C113 C114 H11A 109.3
C113 C114 H11B 109.3
C36 C37 H37A 109.5
C36 C37 H37B 109.5
C36 C37 H37C 109.5
H37A C37 H37B 109.5
H37A C37 H37C 109.5
H37B C37 H37C 109.5
C36 C39 H39A 109.5
C36 C39 H39B 109.5
C36 C39 H39C 109.5
H39A C39 H39B 109.5
H39A C39 H39C 109.5
H39B C39 H39C 109.5
O21 C132 H13A 108.6
O21 C132 H13B 108.6
O21 C132 C131 114.8(5)
H13A C132 H13B 107.5
C131 C132 H13A 108.6
C131 C132 H13B 108.6
O10 C113 C114 112.9(5)
O10 C113 H11C 109.0
O10 C113 H11D 109.0
C114 C113 H11C 109.0
C114 C113 H11D 109.0
H11C C113 H11D 107.8
C67 C75 C76 111.4(5)
C78 C75 C67 109.6(5)
C78 C75 C76 104.3(6)
C77 C75 C67 108.8(6)
C77 C75 C78 110.0(6)
C77 C75 C76 112.5(6)
O18 C126 H12K 109.4
O18 C126 H12L 109.4
H12K C126 H12L 108.0
C125 C126 O18 111.2(5)
C125 C126 H12K 109.4
C125 C126 H12L 109.4
O12 C117 H11E 109.5
O12 C117 H11F 109.5
O12 C117 C118 110.5(6)
H11E C117 H11F 108.1
C118 C117 H11E 109.5
C118 C117 H11F 109.5
O16 C108 H10J 108.9
O16 C108 H10K 108.9
O16 C108 C107 113.5(6)
H10J C108 H10K 107.7
C107 C108 H10J 108.9
C107 C108 H10K 108.9
O20 C130 H13C 109.8
O20 C130 H13D 109.8
O20 C130 C129 109.6(5)
H13C C130 H13D 108.2
C129 C130 H13C 109.8
C129 C130 H13D 109.8
O15 C106 H10L 109.7
O15 C106 H10M 109.7
O15 C106 C105 110.0(5)
H10L C106 H10M 108.2
C105 C106 H10L 109.7
C105 C106 H10M 109.7
O13 C118 H11G 109.4
O13 C118 H11H 109.4
C117 C118 O13 111.0(5)
C117 C118 H11G 109.4
C117 C118 H11H 109.4
H11G C118 H11H 108.0
O25 C125 C126 109.9(6)
O25 C125 H12M 109.7
O25 C125 H12N 109.7
C126 C125 H12M 109.7
C126 C125 H12N 109.7
H12M C125 H12N 108.2
C32 C35 H35A 109.5
C32 C35 H35B 109.5
C32 C35 H35C 109.5
H35A C35 H35B 109.5
H35A C35 H35C 109.5
H35B C35 H35C 109.5
C32 C34 H34A 109.5
C32 C34 H34B 109.5
C32 C34 H34C 109.5
H34A C34 H34B 109.5
H34A C34 H34C 109.5
H34B C34 H34C 109.5
C42 C55 C56 126.9(9)
C42 C55 C60 130.4(8)
C56 C55 C60 102.8(9)
C32 C33 H33A 109.5
C32 C33 H33B 109.5
C32 C33 H33C 109.5
H33A C33 H33B 109.5
H33A C33 H33C 109.5
H33B C33 H33C 109.5
C55 C42 C43 99.0(6)
C55 C42 C41 105.3(6)
C55 C42 C49 110.4(7)
C43 C42 C41 109.0(5)
C43 C42 C49 122.0(5)
C49 C42 C41 109.7(6)
O16 C109 H10N 112.5
O16 C109 H10O 112.5
O16 C109 C110 96.1(10)
H10N C109 H10O 110.1
C110 C109 H10N 112.5
C110 C109 H10O 112.5
O19 C129 C130 109.1(6)
O19 C129 H12O 109.9
O19 C129 H12P 109.9
C130 C129 H12O 109.9
C130 C129 H12P 109.9
H12O C129 H12P 108.3
O24 C138 H13E 108.1
O24 C138 H13F 108.1
O24 C138 C137 116.6(6)
H13E C138 H13F 107.3
C137 C138 H13E 108.1
C137 C138 H13F 108.1
C55 C56 H56 112.9
C57 C56 C55 134.2(12)
C57 C56 H56 112.9
O22 C143 H14A 106.0
O22 C143 H14B 106.0
O22 C143 C144 125(2)
H14A C143 H14B 106.3
C144 C143 H14A 106.0
C144 C143 H14B 106.0
C55 C60 H60 118.0
C59 C60 C55 123.9(11)
C59 C60 H60 118.0
C48 C43 C42 121.2(5)
C48 C43 C44 120.0
C44 C43 C42 118.3(4)
C43 C48 H48 120.0
C47 C48 C43 120.0
C47 C48 H48 120.0
C48 C47 H47 120.0
C46 C47 C48 120.0
C46 C47 H47 120.0
C47 C46 Cl8 122.6(4)
C47 C46 C45 120.0
C45 C46 Cl8 117.3(4)
C46 C45 H45 120.0
C44 C45 C46 120.0
C44 C45 H45 120.0
C43 C44 H44 120.0
C45 C44 C43 120.0
C45 C44 H44 120.0
O22 C134 H13G 107.8
O22 C134 H13H 107.8
O22 C134 C133 118.0(8)
H13G C134 H13H 107.1
H13I C134 H13J 107.3
C133 C134 H13G 107.8
C133 C134 H13H 107.8
C133 C134 H13I 108.2
C133 C134 H13J 108.2
O29 C134 H13I 108.2
O29 C134 H13J 108.2
O29 C134 C133 116.5(7)
O21 C133 C134 114.8(6)
O21 C133 H13K 108.6
O21 C133 H13L 108.6
C134 C133 H13K 108.6
C134 C133 H13L 108.6
H13K C133 H13L 107.5
O14 C105 C106 108.6(6)
O14 C105 H10P 110.0
O14 C105 H10Q 110.0
C106 C105 H10P 110.0
C106 C105 H10Q 110.0
H10P C105 H10Q 108.3
O19 C128 H12Q 109.7
O19 C128 H12R 109.7
O19 C128 C127 109.9(6)
H12Q C128 H12R 108.2
C127 C128 H12Q 109.7
C127 C128 H12R 109.7
O23 C137 C138 117.6(5)
O23 C137 H13M 107.9
O23 C137 H13N 107.9
C138 C137 H13M 107.9
C138 C137 H13N 107.9
H13M C137 H13N 107.2
O20 C131 C132 108.6(5)
O20 C131 H13O 110.0
O20 C131 H13P 110.0
C132 C131 H13O 110.0
C132 C131 H13P 110.0
H13O C131 H13P 108.4
C75 C78 H78A 109.5
C75 C78 H78B 109.5
C75 C78 H78C 109.5
H78A C78 H78B 109.5
H78A C78 H78C 109.5
H78B C78 H78C 109.5
C56 C57 H57 123.1
C56 C57 C58 113.7(12)
C58 C57 H57 123.1
O14 C104 H10R 109.2
O14 C104 H10S 109.2
O14 C104 C103 112.1(7)
H10R C104 H10S 107.9
C103 C104 H10R 109.2
C103 C104 H10S 109.2
H40A C40 H40B 110.5
C41 C40 H40A 113.1
C41 C40 H40B 113.1
C41 C40 O7 93.1(6)
O7 C40 H40A 113.1
O7 C40 H40B 113.1
C75 C76 H76A 109.5
C75 C76 H76B 109.5
C75 C76 H76C 109.5
H76A C76 H76B 109.5
H76A C76 H76C 109.5
H76B C76 H76C 109.5
O15 C107 C108 107.9(5)
O15 C107 H10T 110.1
O15 C107 H10U 110.1
C108 C107 H10T 110.1
C108 C107 H10U 110.1
H10T C107 H10U 108.4
C57 C58 Cl6 110.6(10)
C59 C58 Cl6 133.0(11)
C59 C58 C57 116.4(11)
C75 C77 H77A 109.5
C75 C77 H77B 109.5
C75 C77 H77C 109.5
H77A C77 H77B 109.5
H77A C77 H77C 109.5
H77B C77 H77C 109.5
O18 C127 C128 110.8(6)
O18 C127 H12S 109.5
O18 C127 H12T 109.5
C128 C127 H12S 109.5
C128 C127 H12T 109.5
H12S C127 H12T 108.1
O17 C110 C109 113.9(12)
O17 C110 H11I 108.8
O17 C110 H11J 108.8
C109 C110 H11I 108.8
C109 C110 H11J 108.8
H11I C110 H11J 107.7
C60 C59 C58 128.6(13)
C60 C59 H59 115.7
C58 C59 H59 115.7
O10 C112 H11K 106.7
O10 C112 H11L 106.7
O10 C112 C111 122.6(12)
H11K C112 H11L 106.6
C111 C112 H11K 106.7
C111 C112 H11L 106.7
H80A C80 H80B 107.4
C79 C80 H80A 108.2
C79 C80 H80B 108.2
C81 C80 H80A 108.2
C81 C80 H80B 108.2
C81 C80 C79 116.2(5)
O13 C103 C104 107.0(6)
O13 C103 H10V 110.3
O13 C103 H10W 110.3
C104 C103 H10V 110.3
C104 C103 H10W 110.3
H10V C103 H10W 108.6
C71 C72 H72A 109.5
C71 C72 H72B 109.5
C71 C72 H72C 109.5
H72A C72 H72B 109.5
H72A C72 H72C 109.5
H72B C72 H72C 109.5
O23 C144 C143 107.7(13)
O23 C144 H14C 110.2
O23 C144 H14D 110.2
C143 C144 H14C 110.2
C143 C144 H14D 110.2
H14C C144 H14D 108.5
O12 C116 H11M 111.1
O12 C116 H11N 111.1
H11M C116 H11N 109.1
C115 C116 O12 103.3(10)
C115 C116 H11M 111.1
C115 C116 H11N 111.1
O24 C139 H13Q 109.2
O24 C139 H13R 109.2
O24 C139 C140 112.2(10)
H13Q C139 H13R 107.9
C140 C139 H13Q 109.2
C140 C139 H13R 109.2
O25 C140 H14E 110.7
O25 C140 H14F 110.7
C139 C140 O25 105.4(9)
C139 C140 H14E 110.7
C139 C140 H14F 110.7
H14E C140 H14F 108.8
O17 C111 C112 113.2(13)
O17 C111 H11O 108.9
O17 C111 H11P 108.9
C112 C111 H11O 108.9
C112 C111 H11P 108.9
H11O C111 H11P 107.7
C71 C73 H73A 109.5
C71 C73 H73B 109.5
C71 C73 H73C 109.5
H73A C73 H73B 109.5
H73A C73 H73C 109.5
H73B C73 H73C 109.5
C71 C74 H74A 109.5
C71 C74 H74B 109.5
C71 C74 H74C 109.5
H74A C74 H74B 109.5
H74A C74 H74C 109.5
H74B C74 H74C 109.5
O11 C115 C116 107.4(10)
O11 C115 H11Q 110.2
O11 C115 H11R 110.2
C116 C115 H11Q 110.2
C116 C115 H11R 110.2
H11Q C115 H11R 108.5
O28 C79 C80 104.8(7)
O28 C79 H79A 110.8
O28 C79 H79B 110.8
C80 C79 H79A 110.8
C80 C79 H79B 110.8
H79A C79 H79B 108.9
C42 C41 C40 121.3(6)
C42 C41 H41A 107.0
C42 C41 H41B 107.0
C40 C41 H41A 107.0
C40 C41 H41B 107.0
H41A C41 H41B 106.7
C88 C81 C80 105.7(5)
C94 C81 C88 117.9(5)
C94 C81 C80 110.2(5)
C94 C81 C82 102.7(5)
C82 C81 C88 113.3(4)
C82 C81 C80 106.6(4)
C99 C94 C81 125.1(4)
C99 C94 C95 120.0
C95 C94 C81 114.8(4)
C94 C99 H99 120.0
C98 C99 C94 120.0
C98 C99 H99 120.0
C99 C98 H98 120.0
C99 C98 C97 120.0
C97 C98 H98 120.0
C98 C97 Cl10 122.2(4)
C96 C97 C98 120.0
C96 C97 Cl10 117.7(4)
C97 C96 H96 120.0
C97 C96 C95 120.0
C95 C96 H96 120.0
C94 C95 H95 120.0
C96 C95 C94 120.0
C96 C95 H95 120.0
C83 C82 C81 117.9(4)
C83 C82 C87 120.0
C87 C82 C81 122.1(4)
C82 C83 H83 120.0
C82 C83 C84 120.0
C84 C83 H83 120.0
C83 C84 H84 120.0
C85 C84 C83 120.0
C85 C84 H84 120.0
C84 C85 C86 120.0
C84 C85 Cl9 117.9(5)
C86 C85 Cl9 122.0(5)
C85 C86 H86 120.0
C87 C86 C85 120.0
C87 C86 H86 120.0
C82 C87 H87 120.0
C86 C87 C82 120.0
C86 C87 H87 120.0
C50 C49 C42 115.3(5)
C50 C49 C54 120.0
C54 C49 C42 124.5(4)
C49 C50 H50 120.0
C49 C50 C51 120.0
C51 C50 H50 120.0
C50 C51 H51 120.0
C50 C51 C52 120.0
C52 C51 H51 120.0
C51 C52 C53 120.0
C51 C52 Cl7 118.3(3)
C53 C52 Cl7 121.7(3)
C52 C53 H53 120.0
C52 C53 C54 120.0
C54 C53 H53 120.0
C49 C54 H54 120.0
C53 C54 C49 120.0
C53 C54 H54 120.0
C71 C102 H10A 109.5
C71 C102 H10B 109.5
C71 C102 H10C 109.5
H10A C102 H10B 109.5
H10A C102 H10C 109.5
H10B C102 H10C 109.5
C71 C101 H10D 109.5
C71 C101 H10E 109.5
C71 C101 H10F 109.5
H10D C101 H10E 109.5
H10D C101 H10F 109.5
H10E C101 H10F 109.5
C71 C100 H10G 109.5
C71 C100 H10H 109.5
C71 C100 H10I 109.5
H10G C100 H10H 109.5
H10G C100 H10I 109.5
H10H C100 H10I 109.5
O12 C124 H12A 109.6
O12 C124 H12B 109.6
O12 C124 C123 110.4(13)
H12A C124 H12B 108.1
C123 C124 H12A 109.6
C123 C124 H12B 109.6
O11 C123 H12C 110.9
O11 C123 H12D 110.9
C124 C123 O11 104.3(12)
C124 C123 H12C 110.9
C124 C123 H12D 110.9
H12C C123 H12D 108.9
O10 C122 H12E 110.3
O10 C122 H12F 110.3
O10 C122 C121 107.1(8)
H12E C122 H12F 108.5
C121 C122 H12E 110.3
C121 C122 H12F 110.3
C122 C121 H12G 109.9
C122 C121 H12H 109.9
H12G C121 H12H 108.3
O26 C121 C122 109.0(10)
O26 C121 H12G 109.9
O26 C121 H12H 109.9
C120 O26 C121 110.4(9)
O26 C120 H12I 109.4
O26 C120 H12J 109.4
O26 C120 C119 111.2(8)
H12I C120 H12J 108.0
C119 C120 H12I 109.4
C119 C120 H12J 109.4
O16 C119 C120 114.9(7)
O16 C119 H11S 108.5
O16 C119 H11T 108.5
C120 C119 H11S 108.5
C120 C119 H11T 108.5
H11S C119 H11T 107.5
C61 O7 C40 91.2(6)
O25 C142 H14G 110.2
O25 C142 H14H 110.2
O25 C142 C141 107.5(13)
H14G C142 H14H 108.5
C141 C142 H14G 110.2
C141 C142 H14H 110.2
O24 C141 C142 110.4(11)
O24 C141 H14I 109.6
O24 C141 H14J 109.6
C142 C141 H14I 109.6
C142 C141 H14J 109.6
H14I C141 H14J 108.1
O23 C136 H13S 108.6
O23 C136 H13T 108.6
O23 C136 C135 114.4(14)
H13S C136 H13T 107.6
C135 C136 H13S 108.6
C135 C136 H13T 108.6
C136 C135 H13U 105.8
C136 C135 H13V 105.8
H13U C135 H13V 106.2
O29 C135 C136 126.1(14)
O29 C135 H13U 105.8
O29 C135 H13V 105.8
C134 O29 C135 118.5(11)

loop_
_geom_bond_atom_site_label_1
_geom_bond_atom_site_label_2
_geom_bond_distance
Cl11 C91 1.750(5)
Cl3 C19 1.741(4)
Cl5 C7 1.746(4)
Cl4 C13 1.746(5)
O5 C22 1.336(5)
O5 C1 1.452(4)
O6 C22 1.211(5)
Cl8 C46 1.827(6)
Cl6 C58 1.730(12)
N1 H1A 0.9100
N1 H1B 0.9100
N1 C24 1.478(5)
N1 C25 1.502(5)
N2 H2A 0.9100
N2 H2B 0.9100
N2 C63 1.493(5)
N2 C64 1.504(5)
O28 C61 1.266(10)
O28 C79 1.386(11)
O21 C132 1.428(7)
O21 C133 1.384(7)
O27 C61 1.178(10)
O10 C113 1.412(7)
O10 C112 1.417(4)
O10 C122 1.416(4)
O23 C137 1.384(7)
O23 C144 1.386(9)
O23 C136 1.411(12)
C22 C23 1.509(5)
C26 C27 1.398(5)
C26 C25 1.506(5)
C26 C31 1.382(6)
O12 C117 1.401(7)
O12 C116 1.529(12)
O12 C124 1.391(13)
C24 H24A 0.9900
C24 H24B 0.9900
C24 C23 1.531(5)
C23 H23A 0.9900
C23 H23B 0.9900
C1 H1C 0.9900
C1 H1D 0.9900
C1 C2 1.523(5)
C27 H27 0.9500
C27 C28 1.398(6)
C70 H70 0.9500
C70 C65 1.386(6)
C70 C69 1.393(6)
C65 C64 1.504(5)
C65 C66 1.398(6)
O25 C125 1.419(7)
O25 C140 1.524(11)
O25 C142 1.379(15)
C20 H20 0.9500
C20 C21 1.379(6)
C20 C19 1.373(6)
C16 C3 1.535(5)
C16 C21 1.397(5)
C16 C17 1.392(6)
C25 H25A 0.9900
C25 H25B 0.9900
O24 C138 1.320(7)
O24 C139 1.419(12)
O24 C141 1.440(16)
C3 C2 1.557(5)
C3 C10 1.549(5)
C3 C4 1.537(6)
O20 C130 1.431(7)
O20 C131 1.412(8)
O15 C106 1.372(7)
O15 C107 1.422(9)
C28 C29 1.394(6)
C28 C36 1.536(5)
C2 H2C 0.9900
C2 H2D 0.9900
O16 C108 1.467(8)
O16 C109 1.416(5)
O16 C119 1.418(4)
C10 C15 1.402(5)
C10 C11 1.385(6)
C21 H21 0.9500
C4 C5 1.393(6)
C4 C9 1.398(6)
C63 H63A 0.9900
C63 H63B 0.9900
C63 C62 1.509(6)
O2 H2E 0.8505
O2 H2F 0.8496
C15 H15 0.9500
C15 C14 1.364(6)
C64 H64A 0.9900
C64 H64B 0.9900
C31 H31 0.9500
C31 C30 1.399(6)
C19 C18 1.378(6)
O19 C129 1.356(8)
O19 C128 1.457(9)
C30 C29 1.397(6)
C30 C32 1.520(6)
O1 H1E 0.8503
O1 H1F 0.8510
C29 H29 0.9500
C17 H17 0.9500
C17 C18 1.380(6)
C36 C38 1.539(6)
C36 C37 1.550(7)
C36 C39 1.519(6)
O14 C105 1.390(8)
O14 C104 1.464(9)
O18 C126 1.446(7)
O18 C127 1.365(7)
O11 C114 1.403(6)
O11 C115 1.484(11)
O11 C123 1.499(15)
C5 H5 0.9500
C5 C6 1.384(6)
C62 H62A 0.9900
C62 H62B 0.9900
C62 C61 1.497(6)
C69 C68 1.392(7)
C69 C71 1.528(7)
C14 H14 0.9500
C14 C13 1.380(7)
O4 H4A 0.89(2)
O4 H4B 0.91(2)
C66 H66 0.9500
C66 C67 1.376(7)
C18 H18 0.9500
C7 C6 1.365(6)
C7 C8 1.380(7)
C9 H9 0.9500
C9 C8 1.392(6)
C88 C89 1.3900
C88 C93 1.3900
C88 C81 1.465(2)
C89 H89 0.9500
C89 C90 1.3900
C90 H90 0.9500
C90 C91 1.3900
C91 C92 1.3900
C92 H92 0.9500
C92 C93 1.3900
C93 H93 0.9500
C6 H6 0.9500
C61 O7 1.417(11)
C61 O8 1.273(10)
C8 H8 0.9500
C11 H11 0.9500
C11 C12 1.385(6)
O22 C143 1.355(13)
O22 C134 1.305(14)
C13 C12 1.375(7)
C67 C68 1.410(8)
C67 C75 1.541(7)
O17 C110 1.417(5)
O17 C111 1.417(5)
C32 C35 1.567(7)
C32 C34 1.453(8)
C32 C33 1.575(8)
C68 H68 0.9500
O13 C118 1.452(8)
O13 C103 1.419(8)
C12 H12 0.9500
C71 C72 1.531(5)
C71 C73 1.532(5)
C71 C74 1.530(5)
C71 C102 1.531(5)
C71 C101 1.531(5)
C71 C100 1.531(5)
O3 H3A 0.86(2)
O3 H3B 0.86(2)
C38 H38A 0.9800
C38 H38B 0.9800
C38 H38C 0.9800
C114 H11A 0.9900
C114 H11B 0.9900
C114 C113 1.445(8)
C37 H37A 0.9800
C37 H37B 0.9800
C37 H37C 0.9800
C39 H39A 0.9800
C39 H39B 0.9800
C39 H39C 0.9800
C132 H13A 0.9900
C132 H13B 0.9900
C132 C131 1.476(9)
C113 H11C 0.9900
C113 H11D 0.9900
C75 C78 1.529(9)
C75 C76 1.554(9)
C75 C77 1.484(10)
C126 H12K 0.9900
C126 H12L 0.9900
C126 C125 1.423(8)
C117 H11E 0.9900
C117 H11F 0.9900
C117 C118 1.432(8)
C108 H10J 0.9900
C108 H10K 0.9900
C108 C107 1.471(9)
C130 H13C 0.9900
C130 H13D 0.9900
C130 C129 1.435(10)
C106 H10L 0.9900
C106 H10M 0.9900
C106 C105 1.436(10)
C118 H11G 0.9900
C118 H11H 0.9900
C125 H12M 0.9900
C125 H12N 0.9900
C35 H35A 0.9800
C35 H35B 0.9800
C35 H35C 0.9800
C34 H34A 0.9800
C34 H34B 0.9800
C34 H34C 0.9800
C55 C42 1.453(2)
C55 C56 1.495(16)
C55 C60 1.540(16)
C33 H33A 0.9800
C33 H33B 0.9800
C33 H33C 0.9800
C42 C43 1.458(2)
C42 C41 1.505(2)
C42 C49 1.461(2)
C109 H10N 0.9900
C109 H10O 0.9900
C109 C110 1.479(9)
C129 H12O 0.9900
C129 H12P 0.9900
C138 H13E 0.9900
C138 H13F 0.9900
C138 C137 1.449(10)
C56 H56 0.9500
C56 C57 1.412(19)
C143 H14A 0.9900
C143 H14B 0.9900
C143 C144 1.493(15)
C60 H60 0.9500
C60 C59 1.299(17)
C43 C48 1.3900
C43 C44 1.3900
C48 H48 0.9500
C48 C47 1.3900
C47 H47 0.9500
C47 C46 1.3900
C46 C45 1.3900
C45 H45 0.9500
C45 C44 1.3900
C44 H44 0.9500
C134 H13G 0.9900
C134 H13H 0.9900
C134 H13I 0.9900
C134 H13J 0.9900
C134 C133 1.404(8)
C134 O29 1.348(12)
C133 H13K 0.9900
C133 H13L 0.9900
C105 H10P 0.9900
C105 H10Q 0.9900
C128 H12Q 0.9900
C128 H12R 0.9900
C128 C127 1.502(11)
C137 H13M 0.9900
C137 H13N 0.9900
C131 H13O 0.9900
C131 H13P 0.9900
C78 H78A 0.9800
C78 H78B 0.9800
C78 H78C 0.9800
C57 H57 0.9500
C57 C58 1.433(19)
C104 H10R 0.9900
C104 H10S 0.9900
C104 C103 1.475(11)
C40 H40A 0.9900
C40 H40B 0.9900
C40 C41 1.540(2)
C40 O7 1.748(13)
C76 H76A 0.9800
C76 H76B 0.9800
C76 H76C 0.9800
C107 H10T 0.9900
C107 H10U 0.9900
C58 C59 1.399(16)
C77 H77A 0.9800
C77 H77B 0.9800
C77 H77C 0.9800
C127 H12S 0.9900
C127 H12T 0.9900
C110 H11I 0.9900
C110 H11J 0.9900
C59 H59 0.9500
C112 H11K 0.9900
C112 H11L 0.9900
C112 C111 1.479(9)
C80 H80A 0.9900
C80 H80B 0.9900
C80 C79 1.541(2)
C80 C81 1.508(2)
C103 H10V 0.9900
C103 H10W 0.9900
C72 H72A 0.9800
C72 H72B 0.9800
C72 H72C 0.9800
C144 H14C 0.9900
C144 H14D 0.9900
C116 H11M 0.9900
C116 H11N 0.9900
C116 C115 1.483(19)
C139 H13Q 0.9900
C139 H13R 0.9900
C139 C140 1.492(11)
C140 H14E 0.9900
C140 H14F 0.9900
C111 H11O 0.9900
C111 H11P 0.9900
C73 H73A 0.9800
C73 H73B 0.9800
C73 H73C 0.9800
C74 H74A 0.9800
C74 H74B 0.9800
C74 H74C 0.9800
C115 H11Q 0.9900
C115 H11R 0.9900
C79 H79A 0.9900
C79 H79B 0.9900
C41 H41A 0.9900
C41 H41B 0.9900
C81 C94 1.460(2)
C81 C82 1.463(2)
C94 C99 1.3900
C94 C95 1.3900
C99 H99 0.9500
C99 C98 1.3900
C98 H98 0.9500
C98 C97 1.3900
C97 C96 1.3900
C97 Cl10 1.822(5)
C96 H96 0.9500
C96 C95 1.3900
C95 H95 0.9500
C82 C83 1.3900
C82 C87 1.3900
C83 H83 0.9500
C83 C84 1.3900
C84 H84 0.9500
C84 C85 1.3900
C85 C86 1.3900
C85 Cl9 1.836(5)
C86 H86 0.9500
C86 C87 1.3900
C87 H87 0.9500
C49 C50 1.3900
C49 C54 1.3900
C50 H50 0.9500
C50 C51 1.3900
C51 H51 0.9500
C51 C52 1.3900
C52 C53 1.3900
C52 Cl7 1.753(5)
C53 H53 0.9500
C53 C54 1.3900
C54 H54 0.9500
C102 H10A 0.9800
C102 H10B 0.9800
C102 H10C 0.9800
C101 H10D 0.9800
C101 H10E 0.9800
C101 H10F 0.9800
C100 H10G 0.9800
C100 H10H 0.9800
C100 H10I 0.9800
C124 H12A 0.9900
C124 H12B 0.9900
C124 C123 1.45(2)
C123 H12C 0.9900
C123 H12D 0.9900
C122 H12E 0.9900
C122 H12F 0.9900
C122 C121 1.478(9)
C121 H12G 0.9900
C121 H12H 0.9900
C121 O26 1.417(4)
O26 C120 1.417(4)
C120 H12I 0.9900
C120 H12J 0.9900
C120 C119 1.479(9)
C119 H11S 0.9900
C119 H11T 0.9900
C142 H14G 0.9900
C142 H14H 0.9900
C142 C141 1.493(14)
C141 H14I 0.9900
C141 H14J 0.9900
C136 H13S 0.9900
C136 H13T 0.9900
C136 C135 1.475(15)
C135 H13U 0.9900
C135 H13V 0.9900
C135 O29 1.358(11)
